data_2023555
loop_
_publ_author_name
'Pirozhkov, Pavel A.'
'Yusupova, Maria V.'
'Vologzhanina, Anna V.'
'Dorovatovskii, Pavel V.'
'Savchenkov, Anton V.'

_publ_section_title
;
 Uranyl derivatives: discovering features by comparing related crystal
 structures
;
_journal_coeditor_code DG3086
_journal_issue 10
_journal_name_full 'Acta Crystallographica Section C Structural Chemistry'
_journal_paper_doi 10.1107/S2053229626008119
_journal_volume 82
_journal_year 2026
_chemical_absolute_configuration ad
_chemical_formula_iupac '(H3 O) [Be2 (C4 H7 O2) (O H) (H2 O)4] [U (C4 H7 O2)3 O2]3, 2H2 O'
_chemical_formula_moiety 'H3 O +, C4 H16 Be2 O7 2+, 3(C12 H21 O8 U -), 2(H2 O)'
_chemical_formula_sum 'C40 H86 Be2 O34 U3'
_chemical_formula_weight 1843.19
_chemical_name_systematic
;
Hydronium \m-hydroxido-\m-isobutyrato-bis[diaquaberyllium(II)]
tris[triisobutyratodioxidouranium(VI)] dihydrate
;
_space_group_crystal_system trigonal
_space_group_IT_number 145
_space_group_name_Hall 'P 32'
_space_group_name_H-M_alt 'P 32'
_atom_sites_solution_hydrogens mixed
_audit_creation_method
;
Olex2 1.5
(compiled 2026.03.18 svn.r0db52de7 for OlexSys, GUI svn.r7521)
;
_cell_angle_alpha 90
_cell_angle_beta 90
_cell_angle_gamma 120
_cell_formula_units_Z 6
_cell_length_a 16.583(11)
_cell_length_b 16.583(11)
_cell_length_c 41.67(5)
_cell_measurement_reflns_used 1763
_cell_measurement_temperature 120.00
_cell_measurement_theta_max 22.47
_cell_measurement_theta_min 2.91
_cell_volume 9924(15)
_computing_cell_refinement
;
APEX2 (Bruker, 2016)
;
_computing_data_collection
;
SAINT (Bruker, 2016)
;
_computing_data_reduction
;
SAINT (Bruker, 2016)
;
_computing_molecular_graphics
;
OLEX2 (Dolomanov <i>et al.</i>, 2009)
;
_computing_publication_material
;
OLEX2 (Dolomanov <i>et al.</i>, 2009)
;
_computing_structure_refinement
;
SHELXL2018 (Sheldrick, 2015<i>b</i>)
;
_computing_structure_solution
;
SHELXT2014 (Sheldrick, 2015<i>a</i>)
;
_diffrn_ambient_temperature 120.00
_diffrn_measured_fraction_theta_full 1.000
_diffrn_measured_fraction_theta_max 1.000
_diffrn_measurement_device_type 'Bruker APEXII CCD area detector'
_diffrn_measurement_method 'omega scans'
_diffrn_radiation_type MoK\a
_diffrn_radiation_wavelength 0.71073
_diffrn_reflns_av_unetI/netI 0.0770
_diffrn_reflns_limit_h_max 10
_diffrn_reflns_limit_h_min -20
_diffrn_reflns_limit_k_max 20
_diffrn_reflns_limit_k_min 0
_diffrn_reflns_limit_l_max 51
_diffrn_reflns_limit_l_min -51
_diffrn_reflns_number 25945
_diffrn_reflns_theta_full 25.242
_diffrn_reflns_theta_max 25.994
_diffrn_reflns_theta_min 1.418
_exptl_absorpt_coefficient_mu 7.409
_exptl_absorpt_correction_T_max 0.484
_exptl_absorpt_correction_T_min 0.185
_exptl_absorpt_correction_type multi-scan
_exptl_absorpt_process_details
;
(SADABS; Bruker, 2016)
;
_exptl_crystal_colour 'light yellow'
_exptl_crystal_density_diffrn 1.851
_exptl_crystal_description prism
_exptl_crystal_F_000 5292
_exptl_crystal_size_max 0.24
_exptl_crystal_size_mid 0.21
_exptl_crystal_size_min 0.11
_refine_diff_density_max 2.885
_refine_diff_density_min -1.265
_refine_ls_abs_structure_details
;
Flack <i>x</i> determined using 10149 quotients [(I+)-(I-)]/[(I+)+(I-)]
(Parsons <i>et al.</i>, 2013)
;
_refine_ls_abs_structure_Flack 0.323(3)
_refine_ls_extinction_method none
_refine_ls_goodness_of_fit_ref 1.127
_refine_ls_hydrogen_treatment constr
_refine_ls_matrix_type full
_refine_ls_number_parameters 1339
_refine_ls_number_reflns 25945
_refine_ls_number_restraints 426
_refine_ls_restrained_S_all 1.127
_refine_ls_R_factor_all 0.0471
_refine_ls_R_factor_gt 0.0424
_refine_ls_shift/su_max 0.011
_refine_ls_shift/su_mean 0.001
_refine_ls_structure_factor_coef Fsqd
_refine_ls_weighting_details 'w=1/[\s^2^(Fo^2^)+(0.0188P)^2^+10.0000P] where P=(Fo^2^+2Fc^2^)/3'
_refine_ls_weighting_scheme calc
_refine_ls_wR_factor_gt 0.0761
_refine_ls_wR_factor_ref 0.0769
_reflns_number_gt 23900
_reflns_number_total 25945
_reflns_threshold_expression 'I > 2\s(I)'
_cod_data_source_file dg3086sup1.cif
_cod_data_source_block I
_cod_original_cell_volume 9922(19)
_cod_database_code 2023555
_shelx_space_group_comment
;
The symmetry employed for this shelxl refinement is uniquely defined
by the following loop, which should always be used as a source of
symmetry information in preference to the above space-group names.
They are only intended as comments.
;
_shelx_estimated_absorpt_t_min 0.269
_shelx_estimated_absorpt_t_max 0.496

loop_
_space_group_symop_operation_xyz
'x, y, z'
'-y, x-y, z+2/3'
'-x+y, -x, z+1/3'

loop_
_atom_site_type_symbol
_atom_site_label
_atom_site_fract_x
_atom_site_fract_y
_atom_site_fract_z
_atom_site_U_iso_or_equiv
_atom_site_adp_type
_atom_site_calc_flag
_atom_site_occupancy
_atom_site_disorder_assembly
_atom_site_disorder_group
U U1 -0.08858(5) 0.64632(5) 0.65594(2) 0.01934(19) Uani d 1 . .
O O1 -0.0311(13) 0.7406(12) 0.6850(4) 0.049(5) Uani d 1 . .
O O2 -0.1393(10) 0.5546(9) 0.6280(4) 0.033(4) Uani d 1 . .
O O3 -0.1662(10) 0.7264(10) 0.6284(4) 0.026(4) Uani d 1 . .
O O4 -0.0243(10) 0.7619(10) 0.6104(3) 0.028(4) Uani d 1 . .
O O5 0.0691(11) 0.6774(13) 0.6370(4) 0.044(5) Uani d 1 . .
O O6 0.0013(11) 0.5752(11) 0.6763(3) 0.032(4) Uani d 1 . .
O O7 -0.1727(9) 0.5365(9) 0.7020(3) 0.019(3) Uani d 1 . .
O O8 -0.2474(9) 0.5994(10) 0.6786(3) 0.026(4) Uani d 1 . .
C C1 -0.0965(17) 0.7720(15) 0.6089(5) 0.032(6) Uani d 1 . .
C C2 -0.1012(18) 0.8363(18) 0.5832(6) 0.044(7) Uani d 1 . .
H H2 -0.044481 0.899501 0.584397 0.053 Uiso calc 1 . .
C C3 -0.108(2) 0.7920(19) 0.5488(6) 0.060(8) Uani d 1 . .
H H3A -0.053329 0.785033 0.545352 0.090 Uiso calc 1 . .
H H3B -0.164549 0.730803 0.547682 0.090 Uiso calc 1 . .
H H3C -0.110200 0.832812 0.532279 0.090 Uiso calc 1 . .
C C4 -0.1879(17) 0.8442(18) 0.5863(6) 0.044(7) Uani d 1 . .
H H4A -0.187890 0.885626 0.569483 0.066 Uiso calc 1 . .
H H4B -0.243138 0.782406 0.583885 0.066 Uiso calc 1 . .
H H4C -0.188776 0.869662 0.607391 0.066 Uiso calc 1 . .
C C5 0.0664(17) 0.6167(18) 0.6553(6) 0.036(6) Uani d 1 . .
C C6 0.1505(18) 0.5992(18) 0.6519(7) 0.054(8) Uani d 1 . .
H H6 0.177120 0.604943 0.673890 0.064 Uiso calc 1 . .
C C7 0.2243(18) 0.6549(19) 0.6317(6) 0.052(7) Uani d 1 . .
H H7A 0.270542 0.634508 0.632439 0.078 Uiso calc 1 . .
H H7B 0.201342 0.649453 0.609689 0.078 Uiso calc 1 . .
H H7C 0.253196 0.719852 0.638715 0.078 Uiso calc 1 . .
C C8 0.105(2) 0.4903(19) 0.6414(7) 0.060(8) Uani d 1 . .
H H8A 0.052518 0.451523 0.655772 0.090 Uiso calc 1 . .
H H8B 0.081695 0.482580 0.619288 0.090 Uiso calc 1 . .
H H8C 0.151643 0.471275 0.642841 0.090 Uiso calc 1 . .
C C9 -0.2462(14) 0.5433(15) 0.7005(5) 0.022(5) Uani d 1 . .
C C10 -0.3284(16) 0.4899(16) 0.7234(5) 0.032(6) Uani d 1 . .
H H10 -0.303020 0.485526 0.744735 0.038 Uiso calc 1 . .
C C11 -0.3838(18) 0.5411(18) 0.7284(6) 0.047(5) Uani d 1 . .
H H11A -0.342000 0.604156 0.736359 0.071 Uiso calc 1 . .
H H11B -0.410916 0.544592 0.707878 0.071 Uiso calc 1 . .
H H11C -0.433706 0.506941 0.743994 0.071 Uiso calc 1 . .
C C12 -0.3897(17) 0.3936(18) 0.7113(6) 0.047(5) Uani d 1 . .
H H12A -0.442135 0.359877 0.726047 0.071 Uiso calc 1 . .
H H12B -0.413387 0.396267 0.689988 0.071 Uiso calc 1 . .
H H12C -0.354028 0.361202 0.709804 0.071 Uiso calc 1 . .
U U2 0.05736(5) 0.09165(6) 0.49709(2) 0.0202(2) Uani d 1 . .
O O9 -0.0211(10) 0.0371(10) 0.5298(3) 0.031(4) Uani d 1 . .
O O10 0.1366(12) 0.1479(11) 0.4642(4) 0.036(4) Uani d 1 . .
O O11 -0.0737(11) 0.0025(11) 0.4601(4) 0.039(4) Uani d 1 . .
O O12 -0.0516(10) 0.1390(10) 0.4724(4) 0.023(4) Uani d 1 . .
O O13 0.0947(11) 0.2494(11) 0.5178(4) 0.034(4) Uani d 1 . .
O O14 0.1793(9) 0.1943(9) 0.5377(3) 0.023(4) Uani d 1 . .
O O15 0.1520(13) 0.0197(12) 0.5155(4) 0.043(5) Uani d 1 . .
O O16 0.0435(11) -0.0609(10) 0.4788(3) 0.027(4) Uani d 1 . .
C C13 -0.0949(18) 0.0657(18) 0.4569(6) 0.041(6) Uani d 1 . .
C C14 -0.1815(18) 0.0475(19) 0.4385(6) 0.049(7) Uani d 1 . .
H H14 -0.232055 0.009949 0.454314 0.059 Uiso calc 1 . .
C C15 -0.1909(18) 0.1310(17) 0.4347(6) 0.044(7) Uani d 1 . .
H H15A -0.171967 0.167325 0.454595 0.067 Uiso calc 1 . .
H H15B -0.151032 0.169090 0.417030 0.067 Uiso calc 1 . .
H H15C -0.255878 0.111853 0.429900 0.067 Uiso calc 1 . .
C C16 -0.2061(18) -0.0171(18) 0.4117(6) 0.050(7) Uani d 1 . .
H H16A -0.196274 -0.068595 0.417816 0.076 Uiso calc 1 . .
H H16B -0.271614 -0.041595 0.406048 0.076 Uiso calc 1 . .
H H16C -0.166767 0.015642 0.393177 0.076 Uiso calc 1 . .
C C17 0.1561(13) 0.2588(14) 0.5371(5) 0.019(5) Uani d 1 . .
C C18 0.2038(14) 0.3417(14) 0.5598(5) 0.023(5) Uani d 1 . .
H H18 0.208323 0.319730 0.581683 0.028 Uiso calc 1 . .
C C19 0.1527(15) 0.3956(15) 0.5615(5) 0.029(5) Uani d 1 . .
H H19A 0.185379 0.448211 0.576287 0.043 Uiso calc 1 . .
H H19B 0.150481 0.418983 0.540113 0.043 Uiso calc 1 . .
H H19C 0.089159 0.354731 0.569264 0.043 Uiso calc 1 . .
C C20 0.3017(15) 0.4073(15) 0.5466(6) 0.034(6) Uani d 1 . .
H H20A 0.336475 0.374029 0.545251 0.051 Uiso calc 1 . .
H H20B 0.296860 0.429124 0.525247 0.051 Uiso calc 1 . .
H H20C 0.334262 0.460861 0.561054 0.051 Uiso calc 1 . .
C C21 0.1066(17) -0.0535(16) 0.4962(5) 0.034(6) Uani d 1 . .
C C22 0.1334(19) -0.1279(18) 0.4934(6) 0.051(4) Uani d 1 . .
H H22 0.126514 -0.153585 0.515605 0.061 Uiso calc 1 . .
C C23 0.0808(17) -0.2027(18) 0.4747(6) 0.051(4) Uani d 1 . .
H H23A 0.106093 -0.244919 0.475153 0.076 Uiso calc 1 . .
H H23B 0.016685 -0.235279 0.482755 0.076 Uiso calc 1 . .
H H23C 0.081408 -0.182120 0.452604 0.076 Uiso calc 1 . .
C C24 0.2444(18) -0.0753(19) 0.4862(6) 0.051(4) Uani d 1 . .
H H24A 0.276881 -0.022281 0.500783 0.076 Uiso calc 1 . .
H H24B 0.267472 -0.118793 0.489396 0.076 Uiso calc 1 . .
H H24C 0.255913 -0.053020 0.463932 0.076 Uiso calc 1 . .
U U3 0.35718(5) 0.42225(5) 0.65587(2) 0.01438(17) Uani d 1 . .
O O17 0.3963(10) 0.3733(10) 0.6850(4) 0.031(4) Uani d 1 . .
O O18 0.3180(9) 0.4707(9) 0.6259(3) 0.017(3) Uani d 1 . .
O O19 0.2387(10) 0.2665(11) 0.6372(3) 0.027(4) Uani d 1 . .
O O20 0.1939(9) 0.3284(10) 0.6751(3) 0.022(4) Uani d 1 . .
O O21 0.3245(10) 0.5148(10) 0.6972(3) 0.026(4) Uani d 1 . .
O O22 0.4656(9) 0.5805(9) 0.6779(3) 0.017(3) Uani d 1 . .
O O23 0.5147(9) 0.4989(9) 0.6293(3) 0.019(3) Uani d 1 . .
O O24 0.4138(8) 0.3563(9) 0.6126(3) 0.020(3) Uani d 1 . .
C C25 0.1730(14) 0.2614(14) 0.6547(5) 0.023(5) Uani d 1 . .
C C26 0.0688(15) 0.1791(16) 0.6539(6) 0.035(6) Uani d 1 . .
H H26 0.043656 0.157181 0.676017 0.042 Uiso calc 1 . .
C C27 0.0138(16) 0.2183(17) 0.6358(6) 0.039(6) Uani d 1 . .
H H27A 0.014378 0.268408 0.648465 0.059 Uiso calc 1 . .
H H27B 0.043107 0.242903 0.614918 0.059 Uiso calc 1 . .
H H27C -0.050604 0.168459 0.632565 0.059 Uiso calc 1 . .
C C28 0.0666(18) 0.1005(15) 0.6333(6) 0.058(8) Uani d 1 . .
H H28A 0.100898 0.074690 0.644362 0.086 Uiso calc 1 . .
H H28B 0.001857 0.051192 0.630125 0.086 Uiso calc 1 . .
H H28C 0.095568 0.125636 0.612478 0.086 Uiso calc 1 . .
C C29 0.4076(13) 0.5855(13) 0.6960(5) 0.015(4) Uani d 1 . .
C C30 0.4341(15) 0.6692(14) 0.7163(5) 0.024(5) Uani d 1 . .
H H30 0.398511 0.648383 0.736919 0.029 Uiso calc 1 . .
C C31 0.4066(16) 0.7371(15) 0.6985(5) 0.036(6) Uani d 1 . .
H H31A 0.424106 0.792009 0.711887 0.055 Uiso calc 1 . .
H H31B 0.439521 0.756716 0.677914 0.055 Uiso calc 1 . .
H H31C 0.339277 0.704375 0.694668 0.055 Uiso calc 1 . .
C C32 0.5400(13) 0.7247(15) 0.7244(6) 0.034(6) Uani d 1 . .
H H32A 0.553290 0.778677 0.737693 0.051 Uiso calc 1 . .
H H32B 0.557397 0.684376 0.736059 0.051 Uiso calc 1 . .
H H32C 0.575956 0.745967 0.704422 0.051 Uiso calc 1 . .
C C33 0.4967(14) 0.4318(14) 0.6103(5) 0.018(5) Uani d 1 . .
C C34 0.5631(15) 0.4307(16) 0.5858(5) 0.033(5) Uani d 1 . .
H H34 0.528398 0.408320 0.565062 0.040 Uiso calc 1 . .
C C35 0.594(2) 0.369(2) 0.5944(7) 0.064(6) Uani d 1 . .
H H35A 0.636969 0.369741 0.577991 0.096 Uiso calc 1 . .
H H35B 0.626330 0.387304 0.615124 0.096 Uiso calc 1 . .
H H35C 0.540560 0.305389 0.596150 0.096 Uiso calc 1 . .
C C36 0.645(2) 0.530(2) 0.5802(7) 0.064(6) Uani d 1 . .
H H36A 0.620510 0.571234 0.574241 0.096 Uiso calc 1 . .
H H36B 0.681659 0.553309 0.599901 0.096 Uiso calc 1 . .
H H36C 0.684387 0.529468 0.562838 0.096 Uiso calc 1 . .
U U4 0.25438(6) 0.62546(6) 0.47909(2) 0.0212(2) Uani d 1 . .
O O25 0.3060(11) 0.5889(11) 0.5101(4) 0.033(4) Uani d 1 . .
O O26 0.1986(10) 0.6621(11) 0.4504(3) 0.030(4) Uani d 1 . .
O O27 0.0977(11) 0.5199(11) 0.5029(4) 0.038(4) Uani d 1 . .
O O28 0.1762(11) 0.6658(11) 0.5215(4) 0.037(4) Uani d 1 . .
O O29 0.3518(10) 0.7862(10) 0.4976(3) 0.024(3) Uani d 1 . .
O O30 0.4126(10) 0.7453(11) 0.4595(3) 0.028(4) Uani d 1 . .
O O31 0.3167(10) 0.5671(10) 0.4346(4) 0.036(4) Uani d 1 . .
O O32 0.1800(12) 0.4662(10) 0.4544(5) 0.048(5) Uani d 1 . .
C C37 0.106(2) 0.583(2) 0.5223(8) 0.055(6) Uani d 1 . .
C C38 0.0289(18) 0.5621(15) 0.5481(7) 0.055(6) Uani d 1 . .
H H38 0.062306 0.569636 0.568865 0.066 Uiso d 0.5 A 1
H H38A 0.074568 0.601960 0.567444 0.066 Uiso d 0.5 B 2
C C41 0.4142(16) 0.8059(15) 0.4774(5) 0.028(5) Uani d 1 . .
C C42 0.5058(15) 0.9103(15) 0.4760(5) 0.034(6) Uani d 1 . .
H H42 0.551594 0.908189 0.491055 0.041 Uiso calc 1 . .
C C43 0.4898(19) 0.9799(17) 0.4883(6) 0.051(5) Uani d 1 . .
H H43A 0.462290 0.961905 0.509761 0.076 Uiso calc 1 . .
H H43B 0.548941 1.038791 0.489640 0.076 Uiso calc 1 . .
H H43C 0.447019 0.987659 0.474111 0.076 Uiso calc 1 . .
C C44 0.5476(17) 0.9210(18) 0.4434(6) 0.051(5) Uani d 1 . .
H H44A 0.553880 0.866503 0.438596 0.076 Uiso calc 1 . .
H H44B 0.507217 0.926117 0.427335 0.076 Uiso calc 1 . .
H H44C 0.609139 0.977249 0.442865 0.076 Uiso calc 1 . .
C C45 0.2456(17) 0.4858(17) 0.4334(6) 0.037(6) Uani d 1 . .
C C46 0.2399(14) 0.4111(16) 0.4099(6) 0.038(7) Uani d 1 . .
H H46 0.256537 0.435965 0.387583 0.046 Uiso calc 1 C 1
C C39 -0.004(3) 0.633(3) 0.5511(12) 0.044 Uiso d 0.5 D 1
H H39A 0.048767 0.695662 0.548606 0.065 Uiso calc 0.5 D 1
H H39B -0.050580 0.620629 0.534434 0.065 Uiso calc 0.5 D 1
H H39C -0.032508 0.626549 0.572314 0.065 Uiso calc 0.5 D 1
C C47 0.309(4) 0.380(5) 0.4231(15) 0.062(13) Uiso d 0.5 E 1
H H47A 0.307550 0.332382 0.408950 0.093 Uiso calc 0.5 E 1
H H47B 0.371757 0.433952 0.423821 0.093 Uiso calc 0.5 E 1
H H47C 0.289430 0.354530 0.444754 0.093 Uiso calc 0.5 E 1
C C48 0.142(3) 0.320(3) 0.4112(18) 0.083(16) Uiso d 0.5 E 1
H H48A 0.140930 0.274631 0.396061 0.124 Uiso calc 0.5 E 1
H H48B 0.130518 0.294659 0.432959 0.124 Uiso calc 0.5 E 1
H H48C 0.093882 0.335427 0.405340 0.124 Uiso calc 0.5 E 1
C C39A -0.024(3) 0.610(3) 0.5352(11) 0.044 Uiso d 0.5 D 2
H H39D 0.019360 0.676431 0.532415 0.065 Uiso calc 0.5 D 2
H H39E -0.052394 0.582161 0.514429 0.065 Uiso calc 0.5 D 2
H H39F -0.072932 0.600603 0.550409 0.065 Uiso calc 0.5 D 2
C C47A 0.283(4) 0.367(5) 0.4323(15) 0.062(13) Uiso d 0.5 E 2
H H47D 0.285508 0.316423 0.420922 0.093 Uiso calc 0.5 E 2
H H47E 0.346830 0.414804 0.438303 0.093 Uiso calc 0.5 E 2
H H47F 0.245416 0.342497 0.451701 0.093 Uiso calc 0.5 E 2
C C48A 0.150(4) 0.363(4) 0.3889(14) 0.083(16) Uiso d 0.5 E 2
H H48D 0.152111 0.316573 0.374870 0.124 Uiso calc 0.5 E 2
H H48E 0.094988 0.331529 0.402935 0.124 Uiso calc 0.5 E 2
H H48F 0.145377 0.409504 0.375873 0.124 Uiso calc 0.5 E 2
U U5 -0.30065(6) 0.29651(7) 0.48704(3) 0.01814(17) Uani d 1 . .
O O33 -0.2607(10) 0.3908(10) 0.5139(4) 0.031(4) Uani d 1 . .
O O34 -0.3377(10) 0.2052(9) 0.4608(3) 0.021(2) Uani d 1 . .
O O35 -0.4624(10) 0.2170(11) 0.5112(4) 0.036(4) Uani d 1 . .
O O36 -0.4359(10) 0.3063(10) 0.4685(3) 0.022(3) Uani d 1 . .
O O37 -0.2502(10) 0.4132(9) 0.4410(3) 0.027(4) Uani d 1 . .
O O38 -0.1487(9) 0.3737(9) 0.4591(3) 0.021(2) Uani d 1 . .
O O39 -0.1870(9) 0.2504(9) 0.5089(3) 0.016(3) Uani d 1 . .
O O40 -0.3209(10) 0.1956(11) 0.5343(3) 0.032(4) Uani d 1 . .
C C49 -0.4923(15) 0.2521(16) 0.4894(5) 0.031(6) Uani d 1 . .
C C50 -0.5998(16) 0.2208(17) 0.4896(5) 0.033(6) Uani d 1 . .
H H50 -0.633194 0.175523 0.507326 0.040 Uiso calc 1 . .
C C51 -0.603(2) 0.3064(16) 0.4943(7) 0.076(10) Uani d 1 . .
H H51A -0.575953 0.333106 0.515257 0.113 Uiso calc 1 . .
H H51B -0.566258 0.350988 0.477347 0.113 Uiso calc 1 . .
H H51C -0.667211 0.292746 0.493315 0.113 Uiso calc 1 . .
C C52 -0.6395(19) 0.180(2) 0.4582(7) 0.066(8) Uani d 1 . .
H H52A -0.637339 0.122478 0.455290 0.099 Uiso calc 1 . .
H H52B -0.704238 0.166065 0.457172 0.099 Uiso calc 1 . .
H H52C -0.603285 0.224307 0.441205 0.099 Uiso calc 1 . .
C C53 -0.1697(13) 0.4218(14) 0.4409(5) 0.020(5) Uani d 1 . .
C C54 -0.0968(14) 0.4947(14) 0.4167(5) 0.025(5) Uani d 1 . .
H H54 -0.128541 0.490371 0.395798 0.029 Uiso calc 1 . .
C C55 -0.0599(18) 0.5932(15) 0.4311(6) 0.047(7) Uani d 1 . .
H H55A -0.112128 0.604042 0.434712 0.071 Uiso calc 1 . .
H H55B -0.028505 0.597933 0.451468 0.071 Uiso calc 1 . .
H H55C -0.015737 0.640040 0.416060 0.071 Uiso calc 1 . .
C C56 -0.0138(15) 0.4764(16) 0.4107(6) 0.040(7) Uani d 1 . .
H H56A -0.037776 0.413980 0.401583 0.059 Uiso calc 1 . .
H H56B 0.030466 0.522915 0.395630 0.059 Uiso calc 1 . .
H H56C 0.017698 0.480807 0.431038 0.059 Uiso calc 1 . .
C C57 -0.2419(15) 0.1976(15) 0.5304(5) 0.024(5) Uani d 1 . .
C C58 -0.2210(12) 0.1351(12) 0.5514(4) 0.013(4) Uani d 1 . .
H H58 -0.249605 0.130926 0.572882 0.015 Uiso calc 1 . .
C C59 -0.1137(14) 0.1771(15) 0.5566(5) 0.030(6) Uani d 1 . .
H H59A -0.087021 0.239927 0.565564 0.045 Uiso calc 1 . .
H H59B -0.103114 0.137541 0.571459 0.045 Uiso calc 1 . .
H H59C -0.083843 0.180071 0.535967 0.045 Uiso calc 1 . .
C C60 -0.2666(18) 0.0386(16) 0.5376(7) 0.050(8) Uani d 1 . .
H H60A -0.252815 -0.001173 0.551237 0.076 Uiso calc 1 . .
H H60B -0.334138 0.013056 0.536665 0.076 Uiso calc 1 . .
H H60C -0.242674 0.040817 0.515923 0.076 Uiso calc 1 . .
U U6 0.01259(5) 0.71943(5) 0.32040(2) 0.01856(18) Uani d 1 . .
O O41 0.0395(9) 0.6670(11) 0.3526(3) 0.028(4) Uani d 1 . .
O O42 -0.0137(9) 0.7765(9) 0.2886(3) 0.025(4) Uani d 1 . .
O O43 0.1700(13) 0.7825(11) 0.2972(4) 0.045(5) Uani d 1 . .
O O44 0.0678(10) 0.6440(9) 0.2806(3) 0.030(4) Uani d 1 . .
O O45 -0.1215(10) 0.5691(11) 0.3015(4) 0.034(4) Uani d 1 . .
O O46 -0.1527(10) 0.6412(12) 0.3388(4) 0.035(4) Uani d 1 . .
O O47 -0.0167(12) 0.8145(12) 0.3606(4) 0.044(5) Uani d 1 . .
O O48 0.1259(10) 0.8741(10) 0.3422(4) 0.027(4) Uani d 1 . .
C C63 0.1551(14) 0.7157(15) 0.2802(5) 0.022(5) Uani d 1 . .
C C64 0.2241(14) 0.7084(15) 0.2589(5) 0.028(5) Uani d 1 . .
H H64 0.224635 0.649642 0.263901 0.034 Uiso calc 1 . .
C C65 0.1947(17) 0.7065(18) 0.2241(5) 0.043(7) Uani d 1 . .
H H65A 0.239054 0.701726 0.209831 0.064 Uiso calc 1 . .
H H65B 0.132370 0.652679 0.220796 0.064 Uiso calc 1 . .
H H65C 0.193637 0.763842 0.219345 0.064 Uiso calc 1 . .
C C66 0.3224(17) 0.794(2) 0.2653(7) 0.065(9) Uani d 1 . .
H H66A 0.368195 0.789789 0.251531 0.097 Uiso calc 1 . .
H H66B 0.321653 0.851243 0.260524 0.097 Uiso calc 1 . .
H H66C 0.339207 0.793967 0.287865 0.097 Uiso calc 1 . .
C C67 -0.1872(19) 0.5719(18) 0.3223(7) 0.049(7) Uani d 1 . .
C C68 -0.2890(19) 0.504(2) 0.3176(7) 0.064(5) Uani d 1 . .
H H68 -0.319875 0.525365 0.333245 0.077 Uiso calc 1 . .
C C69 -0.3050(19) 0.419(2) 0.3307(6) 0.064(5) Uani d 1 . .
H H69A -0.272729 0.430550 0.351372 0.096 Uiso calc 1 . .
H H69B -0.371951 0.377580 0.333939 0.096 Uiso calc 1 . .
H H69C -0.281322 0.389424 0.315994 0.096 Uiso calc 1 . .
C C70 -0.328(2) 0.5089(19) 0.2870(7) 0.064(5) Uani d 1 . .
H H70A -0.308592 0.573938 0.282197 0.096 Uiso calc 1 . .
H H70B -0.305370 0.484024 0.270066 0.096 Uiso calc 1 . .
H H70C -0.395999 0.472181 0.288011 0.096 Uiso calc 1 . .
C C71 0.069(2) 0.880(2) 0.3598(7) 0.058(5) Uani d 1 . .
C C72 0.0893(19) 0.9579(19) 0.3831(7) 0.058(5) Uani d 1 F 1
H H72 0.054394 0.922055 0.402578 0.070 Uiso calc 1 F 1
C C73 0.0457(19) 1.0135(19) 0.3772(7) 0.058(5) Uani d 1 F 1
H H73A -0.017660 0.973367 0.369139 0.088 Uiso calc 1 F 1
H H73B 0.043436 1.043417 0.397150 0.088 Uiso calc 1 F 1
H H73C 0.082012 1.061369 0.361120 0.088 Uiso calc 1 F 1
C C74 0.1826(17) 1.0054(18) 0.3950(6) 0.049(8) Uani d 1 F 1
H H74A 0.204206 0.960750 0.398084 0.073 Uiso calc 1 F 1
H H74B 0.223029 1.053058 0.379519 0.073 Uiso calc 1 F 1
H H74C 0.184453 1.035106 0.415549 0.073 Uiso calc 1 F 1
O O1A 0.5972(10) 0.6773(10) 0.4392(4) 0.030(4) Uani d 1 . .
O O2A 0.6049(12) 0.5471(11) 0.4544(4) 0.041(5) Uani d 1 . .
O O3A 0.6969(11) 0.5258(10) 0.4054(3) 0.035(4) Uani d 1 . .
H H3AA 0.718545 0.497522 0.416274 0.052 Uiso d 1 . .
H H3AB 0.734105 0.578122 0.413914 0.052 Uiso d 1 . .
O O4A 0.5266(10) 0.3912(10) 0.4213(3) 0.028(4) Uani d 1 . .
H H4AA 0.507660 0.360966 0.441542 0.042 Uiso d 1 . .
H H4AB 0.510340 0.355326 0.402162 0.042 Uiso d 1 . .
O O5A 0.5473(11) 0.5472(10) 0.3946(3) 0.027(4) Uani d 1 . .
H H5A 0.510763 0.510980 0.379241 0.041 Uiso d 1 . .
O O6A 0.4735(10) 0.6616(9) 0.3962(3) 0.025(3) Uani d 1 . .
H H6AA 0.416638 0.609129 0.389577 0.037 Uiso d 1 . .
H H6AB 0.476748 0.719737 0.399707 0.037 Uiso d 1 . .
O O7A 0.6521(10) 0.7295(10) 0.3794(4) 0.037(4) Uani d 1 . .
H H7AA 0.700813 0.723506 0.383836 0.055 Uiso d 1 . .
H H7AB 0.659393 0.776556 0.367566 0.055 Uiso d 1 . .
C C1A 0.6085(15) 0.6275(16) 0.4605(5) 0.028(6) Uani d 1 . .
C C2A 0.631(2) 0.6655(17) 0.4949(7) 0.056(8) Uani d 1 . .
H H2A 0.676450 0.648348 0.503760 0.068 Uiso calc 1 . .
C C3A 0.5356(19) 0.6046(19) 0.5134(7) 0.058(8) Uani d 1 . .
H H3AC 0.513120 0.538392 0.509518 0.087 Uiso calc 1 . .
H H3AD 0.545381 0.617499 0.536414 0.087 Uiso calc 1 . .
H H3AE 0.489366 0.620276 0.505553 0.087 Uiso calc 1 . .
C C4A 0.672(2) 0.7650(18) 0.4984(7) 0.073(10) Uani d 1 . .
H H4AC 0.683788 0.781506 0.521176 0.110 Uiso calc 1 . .
H H4AD 0.731512 0.796320 0.486655 0.110 Uiso calc 1 . .
H H4AE 0.630028 0.784687 0.489732 0.110 Uiso calc 1 . .
Be Be1 0.5656(19) 0.6513(19) 0.4012(6) 0.018(6) Uani d 1 . .
Be Be2 0.587(2) 0.502(2) 0.4193(7) 0.035(8) Uani d 1 . .
O O1W 0.3136(12) 0.9692(13) 0.3171(4) 0.043(4) Uani d 1 . .
H H1WA 0.304176 1.004122 0.311719 0.065 Uiso d 1 . .
H H1WB 0.361075 0.981322 0.311919 0.065 Uiso d 1 . .
H H1WC 0.278175 0.922822 0.312319 0.065 Uiso d 1 . .
O O2W 0.3101(12) 0.8425(14) 0.5595(4) 0.067(6) Uani d 1 . .
H H2WA 0.346273 0.852937 0.542766 0.100 Uiso d 1 . .
H H2WB 0.257273 0.789525 0.557697 0.100 Uiso d 1 . .
O O3W -0.2000(10) 0.7134(10) 0.3956(4) 0.033(4) Uani d 1 . .
H H3WA -0.145440 0.763643 0.392569 0.050 Uiso d 1 . .
H H3WB -0.215220 0.672964 0.379849 0.050 Uiso d 1 . .
O O4W 0.0047(12) 0.3365(13) 0.4781(4) 0.054(6) Uani d 1 . .
H H4WA 0.021119 0.391518 0.484144 0.081 Uiso d 1 . .
H H4WB -0.042571 0.315248 0.485624 0.081 Uiso d 1 . .
H H4WC 0.027239 0.315208 0.487854 0.081 Uiso d 1 . .
O O5W 0.1580(12) 0.8439(13) 0.5928(5) 0.068(6) Uani d 1 . .
H H5WA 0.132944 0.795889 0.605952 0.103 Uiso d 1 . .
H H5WB 0.204654 0.843680 0.582832 0.103 Uiso d 1 . .
O O6W -0.1274(12) 0.8149(11) 0.4494(4) 0.059(6) Uani d 1 . .
H H6WA -0.127395 0.866113 0.450100 0.089 Uiso d 1 . .
H H6WB -0.144874 0.789852 0.435990 0.089 Uiso d 1 . .
O O8A -0.0804(12) 0.3692(11) 0.2950(4) 0.039(4) Uani d 1 . .
O O9A -0.0984(12) 0.2252(11) 0.2872(4) 0.037(4) Uani d 1 . .
O O11A -0.1568(10) 0.4381(9) 0.2579(3) 0.031(4) Uani d 1 . .
H H11D -0.208328 0.411657 0.246499 0.047 Uiso calc 1 . .
H H11E -0.142725 0.487716 0.269530 0.047 Uiso calc 1 . .
O O12A -0.1208(10) 0.3062(9) 0.2356(3) 0.027(4) Uani d 1 . .
H H12D -0.149508 0.310263 0.218435 0.041 Uiso d 1 . .
O O13A -0.0225(11) 0.2126(12) 0.2352(4) 0.047(5) Uani d 1 . .
H H13A 0.022621 0.215506 0.249945 0.071 Uiso d 1 . .
H H13B -0.014549 0.207956 0.212845 0.071 Uiso d 1 . .
O O14A -0.2079(9) 0.1169(9) 0.2393(3) 0.026(3) Uani d 1 . .
H H14A -0.243633 0.074213 0.255779 0.039 Uiso d 1 . .
H H14B -0.225963 0.102233 0.217520 0.039 Uiso d 1 . .
C C5A -0.090(2) 0.288(2) 0.3038(7) 0.054(8) Uani d 1 . .
C C6A -0.073(2) 0.2850(19) 0.3416(7) 0.054(5) Uani d 1 . .
H H6A -0.020417 0.346066 0.348830 0.065 Uiso calc 1 . .
C C7A -0.1719(18) 0.2688(19) 0.3572(6) 0.054(5) Uani d 1 . .
H H7AC -0.180799 0.321160 0.351412 0.082 Uiso calc 1 . .
H H7AD -0.223973 0.210832 0.348875 0.082 Uiso calc 1 . .
H H7AE -0.169512 0.264933 0.380632 0.082 Uiso calc 1 . .
C C8A -0.0531(19) 0.2056(17) 0.3494(6) 0.054(5) Uani d 1 . .
H H8AA -0.043184 0.204523 0.372588 0.082 Uiso calc 1 . .
H H8AB -0.106113 0.145835 0.342799 0.082 Uiso calc 1 . .
H H8AC 0.002887 0.216204 0.337908 0.082 Uiso calc 1 . .
Be Be3 -0.115(2) 0.217(2) 0.2484(7) 0.022(6) Uani d 1 . .
Be Be4 -0.086(2) 0.395(2) 0.2575(7) 0.027(7) Uani d 1 . .
O O10A 0.0167(10) 0.4817(10) 0.2483(4) 0.037(4) Uani d 1 . .
H H10A 0.063372 0.471825 0.244874 0.056 Uiso d 1 . .
H H10B 0.040432 0.533285 0.259645 0.056 Uiso d 1 . .
C C40 -0.0444(16) 0.4600(14) 0.5514(6) 0.038(6) Uani d 1 . .
H H40A -0.014982 0.421689 0.549064 0.057 Uiso calc 1 . .
H H40B -0.073702 0.449152 0.572605 0.057 Uiso calc 1 . .
H H40C -0.091774 0.443233 0.534725 0.057 Uiso calc 1 . .

loop_
_atom_site_aniso_label
_atom_site_aniso_U_11
_atom_site_aniso_U_22
_atom_site_aniso_U_33
_atom_site_aniso_U_12
_atom_site_aniso_U_13
_atom_site_aniso_U_23
U1 0.0183(5) 0.0202(5) 0.0250(4) 0.0137(4) 0.0071(4) 0.0066(4)
O1 0.062(13) 0.045(11) 0.058(13) 0.040(10) -0.017(11) -0.012(10)
O2 0.044(10) 0.008(8) 0.048(11) 0.013(7) 0.017(8) 0.001(7)
O3 0.026(5) 0.026(5) 0.029(5) 0.015(4) -0.001(4) 0.009(4)
O4 0.022(6) 0.026(6) 0.036(6) 0.013(5) 0.012(5) 0.007(5)
O5 0.028(10) 0.054(12) 0.048(12) 0.018(10) -0.001(9) 0.005(10)
O6 0.031(6) 0.038(7) 0.030(6) 0.020(5) 0.014(5) -0.001(5)
O7 0.023(6) 0.022(6) 0.021(6) 0.018(5) 0.005(5) 0.009(5)
O8 0.016(8) 0.033(9) 0.025(9) 0.008(7) -0.009(7) -0.007(7)
C1 0.046(16) 0.030(13) 0.029(13) 0.027(13) 0.016(12) 0.007(11)
C2 0.047(9) 0.042(9) 0.049(9) 0.025(7) 0.007(6) 0.008(6)
C3 0.067(10) 0.059(10) 0.060(10) 0.035(7) -0.002(7) 0.006(7)
C4 0.047(9) 0.045(9) 0.047(9) 0.029(7) 0.003(6) 0.007(6)
C5 0.035(8) 0.038(8) 0.033(8) 0.017(6) -0.002(6) 0.000(6)
C6 0.048(9) 0.053(10) 0.054(10) 0.021(7) 0.003(7) 0.001(7)
C7 0.048(9) 0.060(9) 0.049(9) 0.027(7) 0.001(6) -0.003(6)
C8 0.066(10) 0.061(10) 0.062(10) 0.039(7) 0.012(7) -0.009(7)
C9 0.017(11) 0.031(13) 0.015(11) 0.010(10) 0.008(9) -0.001(10)
C10 0.033(14) 0.040(15) 0.031(14) 0.023(12) -0.001(11) 0.011(12)
C11 0.041(11) 0.053(13) 0.043(12) 0.020(10) 0.020(10) 0.021(10)
C12 0.041(11) 0.053(13) 0.043(12) 0.020(10) 0.020(10) 0.021(10)
U2 0.0157(4) 0.0221(5) 0.0285(6) 0.0136(4) -0.0056(4) -0.0085(4)
O9 0.033(9) 0.024(9) 0.026(9) 0.007(7) -0.005(7) -0.013(7)
O10 0.042(7) 0.038(7) 0.039(7) 0.028(5) 0.004(5) 0.001(5)
O11 0.048(7) 0.040(7) 0.044(7) 0.033(6) 0.001(5) -0.010(5)
O12 0.025(5) 0.024(5) 0.029(5) 0.018(4) -0.006(4) 0.000(4)
O13 0.040(10) 0.024(9) 0.030(10) 0.011(8) -0.007(8) -0.007(8)
O14 0.025(8) 0.014(7) 0.035(9) 0.012(7) -0.017(7) -0.011(7)
O15 0.071(13) 0.051(11) 0.038(10) 0.054(11) -0.033(10) -0.028(9)
O16 0.033(5) 0.023(5) 0.028(5) 0.017(4) -0.003(4) -0.005(4)
C13 0.039(9) 0.043(9) 0.044(9) 0.024(7) -0.010(6) 0.003(6)
C14 0.048(9) 0.049(9) 0.056(9) 0.028(7) -0.010(6) -0.002(6)
C15 0.043(8) 0.046(8) 0.046(8) 0.024(5) -0.005(4) 0.002(4)
C16 0.050(8) 0.052(8) 0.050(8) 0.026(5) -0.002(4) -0.001(4)
C17 0.007(10) 0.014(11) 0.029(13) -0.001(9) 0.000(9) 0.000(10)
C18 0.029(13) 0.020(12) 0.018(11) 0.011(10) 0.003(10) 0.004(9)
C19 0.028(8) 0.029(8) 0.030(8) 0.015(6) -0.002(6) -0.007(6)
C20 0.024(13) 0.031(13) 0.042(15) 0.010(11) -0.005(11) 0.004(12)
C21 0.039(16) 0.035(14) 0.027(14) 0.018(13) 0.000(12) 0.005(12)
C22 0.045(7) 0.054(7) 0.055(7) 0.026(5) 0.005(5) -0.004(5)
C23 0.045(7) 0.054(7) 0.055(7) 0.026(5) 0.005(5) -0.004(5)
C24 0.045(7) 0.054(7) 0.055(7) 0.026(5) 0.005(5) -0.004(5)
U3 0.0112(4) 0.0139(4) 0.0161(4) 0.0048(4) 0.0018(4) -0.0010(3)
O17 0.019(9) 0.018(8) 0.059(12) 0.012(7) -0.021(8) -0.016(8)
O18 0.017(6) 0.024(6) 0.005(5) 0.008(5) -0.003(5) 0.003(5)
O19 0.025(9) 0.032(9) 0.020(8) 0.012(8) -0.006(7) -0.010(7)
O20 0.012(6) 0.022(6) 0.024(6) 0.002(5) 0.007(5) 0.004(5)
O21 0.025(9) 0.033(9) 0.020(8) 0.015(8) 0.008(7) -0.007(7)
O22 0.017(6) 0.018(6) 0.014(6) 0.006(5) 0.006(5) -0.009(5)
O23 0.012(6) 0.020(6) 0.020(6) 0.004(5) 0.001(5) -0.007(5)
O24 0.012(7) 0.020(8) 0.021(8) 0.004(6) 0.002(6) -0.014(6)
C25 0.023(7) 0.018(7) 0.025(8) 0.008(6) 0.001(6) -0.001(6)
C26 0.028(13) 0.028(13) 0.045(15) 0.011(11) -0.025(12) -0.022(12)
C27 0.035(8) 0.038(8) 0.042(9) 0.017(6) -0.003(6) -0.006(6)
C28 0.048(17) 0.011(12) 0.09(2) -0.003(12) 0.018(16) -0.001(14)
C29 0.009(8) 0.016(8) 0.016(8) 0.003(7) -0.006(7) -0.005(7)
C30 0.031(13) 0.020(12) 0.016(11) 0.009(10) 0.001(10) -0.004(9)
C31 0.042(15) 0.037(14) 0.036(14) 0.024(12) 0.002(12) -0.002(12)
C32 0.014(11) 0.025(13) 0.048(16) 0.000(10) 0.005(11) -0.022(12)
C33 0.016(7) 0.024(7) 0.014(7) 0.010(6) 0.007(6) -0.002(6)
C34 0.030(8) 0.036(8) 0.036(8) 0.018(6) 0.005(6) -0.009(6)
C35 0.060(8) 0.064(9) 0.073(9) 0.034(6) 0.018(6) -0.004(6)
C36 0.060(8) 0.064(9) 0.073(9) 0.034(6) 0.018(6) -0.004(6)
U4 0.0167(5) 0.0206(5) 0.0271(6) 0.0099(4) 0.0029(4) 0.0091(4)
O25 0.038(10) 0.032(9) 0.038(10) 0.025(8) -0.013(8) 0.005(8)
O26 0.037(9) 0.037(10) 0.015(8) 0.018(8) -0.002(7) 0.010(7)
O27 0.039(10) 0.021(9) 0.058(12) 0.017(8) 0.014(9) 0.009(9)
O28 0.039(7) 0.029(6) 0.034(7) 0.009(5) -0.002(5) 0.007(5)
O29 0.024(6) 0.029(6) 0.014(6) 0.009(5) 0.003(5) 0.002(5)
O30 0.014(8) 0.041(10) 0.023(9) 0.009(7) 0.004(7) -0.006(8)
O31 0.028(9) 0.030(9) 0.045(10) 0.010(8) 0.002(8) -0.006(8)
O32 0.044(11) 0.016(9) 0.083(15) 0.013(9) 0.026(11) -0.003(9)
C37 0.038(12) 0.057(14) 0.070(15) 0.024(11) 0.017(11) 0.029(12)
C38 0.038(12) 0.057(14) 0.070(15) 0.024(11) 0.017(11) 0.029(12)
C41 0.026(8) 0.024(7) 0.030(8) 0.010(6) -0.004(6) 0.003(6)
C42 0.028(8) 0.035(8) 0.037(8) 0.015(6) -0.005(6) 0.007(6)
C43 0.045(7) 0.048(7) 0.052(8) 0.018(6) -0.001(6) 0.003(6)
C44 0.045(7) 0.048(7) 0.052(8) 0.018(6) -0.001(6) 0.003(6)
C45 0.028(15) 0.045(16) 0.039(15) 0.019(13) -0.001(13) 0.007(13)
C46 0.038(9) 0.038(9) 0.040(9) 0.021(6) 0.003(6) -0.006(6)
U5 0.0128(4) 0.0249(5) 0.0203(4) 0.0120(4) 0.0031(4) 0.0097(4)
O33 0.028(6) 0.029(6) 0.032(7) 0.013(5) -0.012(5) 0.012(5)
O34 0.021(4) 0.022(4) 0.021(4) 0.012(3) 0.002(3) 0.015(3)
O35 0.019(9) 0.041(11) 0.048(11) 0.014(8) 0.003(8) 0.028(9)
O36 0.015(6) 0.029(6) 0.026(6) 0.014(5) 0.003(5) 0.004(5)
O37 0.030(9) 0.028(8) 0.032(9) 0.020(7) 0.007(7) 0.014(7)
O38 0.021(4) 0.022(4) 0.021(4) 0.012(3) 0.002(3) 0.015(3)
O39 0.017(6) 0.017(6) 0.020(6) 0.012(5) 0.004(5) 0.012(5)
O40 0.029(9) 0.052(11) 0.023(9) 0.027(8) 0.017(8) 0.030(8)
C49 0.029(8) 0.039(8) 0.032(8) 0.022(6) 0.007(6) 0.004(6)
C50 0.039(14) 0.049(15) 0.024(13) 0.031(12) -0.004(11) -0.001(12)
C51 0.07(2) 0.035(17) 0.08(2) -0.004(16) 0.033(19) -0.030(16)
C52 0.062(10) 0.066(10) 0.068(11) 0.031(7) 0.001(7) -0.002(7)
C53 0.008(10) 0.021(12) 0.024(12) 0.002(9) -0.002(9) -0.009(10)
C54 0.019(9) 0.031(9) 0.018(9) 0.008(7) -0.002(7) 0.005(7)
C55 0.054(18) 0.020(13) 0.056(17) 0.009(13) 0.003(14) -0.005(12)
C56 0.027(14) 0.037(15) 0.050(18) 0.013(12) 0.021(13) 0.012(13)
C57 0.021(8) 0.029(8) 0.028(8) 0.016(6) -0.002(6) 0.001(6)
C58 0.013(7) 0.011(7) 0.015(7) 0.006(5) -0.001(5) 0.008(5)
C59 0.029(8) 0.030(8) 0.030(8) 0.016(6) -0.003(6) 0.008(6)
C60 0.055(19) 0.038(15) 0.08(2) 0.037(15) -0.002(15) 0.007(14)
U6 0.0157(5) 0.0183(4) 0.0190(4) 0.0066(4) -0.0008(4) -0.0013(4)
O41 0.013(8) 0.046(10) 0.016(8) 0.007(8) 0.003(7) 0.007(8)
O42 0.022(8) 0.020(8) 0.027(9) 0.007(7) -0.012(7) -0.002(7)
O43 0.061(13) 0.013(9) 0.057(13) 0.016(9) -0.026(10) -0.011(9)
O44 0.021(8) 0.019(8) 0.043(9) 0.005(7) 0.001(8) -0.014(7)
O45 0.031(6) 0.034(7) 0.028(6) 0.008(5) 0.003(5) 0.004(5)
O46 0.028(9) 0.047(11) 0.041(10) 0.028(9) 0.012(8) 0.000(9)
O47 0.044(7) 0.048(7) 0.038(7) 0.022(6) 0.005(6) -0.012(5)
O48 0.014(8) 0.022(9) 0.047(10) 0.009(7) 0.003(8) -0.016(8)
C63 0.024(12) 0.021(12) 0.031(13) 0.017(10) 0.004(10) 0.004(11)
C64 0.025(8) 0.027(8) 0.027(8) 0.009(6) -0.005(6) -0.004(6)
C65 0.045(16) 0.07(2) 0.026(13) 0.043(15) -0.001(12) 0.007(13)
C66 0.022(14) 0.08(2) 0.08(2) 0.011(15) 0.004(15) -0.026(19)
C67 0.050(10) 0.045(9) 0.055(10) 0.025(7) -0.004(6) -0.001(6)
C68 0.059(7) 0.061(7) 0.065(8) 0.025(6) 0.001(6) 0.004(6)
C69 0.059(7) 0.061(7) 0.065(8) 0.025(6) 0.001(6) 0.004(6)
C70 0.059(7) 0.061(7) 0.065(8) 0.025(6) 0.001(6) 0.004(6)
C71 0.057(7) 0.054(7) 0.068(8) 0.031(6) -0.008(6) -0.014(6)
C72 0.057(7) 0.054(7) 0.068(8) 0.031(6) -0.008(6) -0.014(6)
C73 0.057(7) 0.054(7) 0.068(8) 0.031(6) -0.008(6) -0.014(6)
C74 0.046(17) 0.053(18) 0.064(19) 0.037(15) -0.024(15) -0.041(15)
O1A 0.033(9) 0.031(9) 0.027(9) 0.015(8) 0.006(7) 0.004(7)
O2A 0.068(13) 0.031(10) 0.025(9) 0.027(10) -0.030(9) -0.008(8)
O3A 0.040(10) 0.033(9) 0.038(10) 0.023(8) -0.009(8) 0.004(8)
O4A 0.047(10) 0.027(9) 0.013(8) 0.020(8) -0.009(7) 0.003(7)
O5A 0.047(10) 0.035(9) 0.017(8) 0.034(8) -0.012(7) -0.010(7)
O6A 0.033(9) 0.020(8) 0.032(9) 0.022(7) 0.010(7) -0.003(7)
O7A 0.027(9) 0.040(10) 0.055(11) 0.026(8) 0.001(8) 0.013(9)
C1A 0.026(8) 0.032(8) 0.025(8) 0.013(6) -0.010(6) 0.001(6)
C2A 0.060(10) 0.061(10) 0.054(10) 0.034(7) -0.001(7) -0.015(7)
C3A 0.062(10) 0.053(10) 0.056(10) 0.027(7) 0.002(7) -0.003(7)
C4A 0.075(11) 0.072(11) 0.071(12) 0.036(8) -0.001(7) 0.002(7)
Be1 0.017(8) 0.021(8) 0.019(9) 0.011(6) -0.002(6) 0.001(6)
Be2 0.036(19) 0.04(2) 0.021(17) 0.016(17) 0.003(15) 0.003(15)
O1W 0.035(7) 0.053(7) 0.053(7) 0.031(6) 0.003(6) 0.001(6)
O2W 0.038(11) 0.089(16) 0.042(11) 0.009(11) 0.006(9) -0.017(11)
O3W 0.030(9) 0.030(9) 0.042(10) 0.015(8) 0.007(8) 0.009(8)
O4W 0.042(8) 0.057(8) 0.055(8) 0.018(6) 0.002(6) 0.007(6)
O5W 0.053(13) 0.074(14) 0.085(15) 0.036(11) 0.036(12) 0.028(12)
O6W 0.070(14) 0.037(11) 0.080(14) 0.034(10) -0.024(11) -0.025(10)
O8A 0.055(7) 0.028(6) 0.042(7) 0.026(5) -0.004(6) -0.006(5)
O9A 0.065(12) 0.028(9) 0.035(10) 0.037(9) -0.010(9) -0.008(8)
O11A 0.035(9) 0.021(8) 0.029(9) 0.007(7) -0.015(7) -0.010(7)
O12A 0.039(9) 0.024(8) 0.016(8) 0.013(7) -0.009(7) 0.002(6)
O13A 0.038(10) 0.075(13) 0.040(10) 0.037(10) 0.002(8) -0.021(10)
O14A 0.033(9) 0.016(7) 0.022(8) 0.008(7) 0.014(7) 0.006(6)
C5A 0.054(10) 0.052(10) 0.049(10) 0.021(7) -0.014(7) 0.012(7)
C6A 0.056(6) 0.057(6) 0.047(6) 0.026(5) -0.001(4) 0.001(4)
C7A 0.056(6) 0.057(6) 0.047(6) 0.026(5) -0.001(4) 0.001(4)
C8A 0.056(6) 0.057(6) 0.047(6) 0.026(5) -0.001(4) 0.001(4)
Be3 0.020(9) 0.020(9) 0.021(9) 0.006(6) -0.001(6) -0.003(6)
Be4 0.028(9) 0.024(9) 0.027(9) 0.011(6) -0.003(6) -0.002(6)
O10A 0.029(9) 0.021(9) 0.054(11) 0.007(7) 0.007(8) -0.015(8)
C40 0.036(8) 0.038(8) 0.042(9) 0.021(6) 0.007(6) 0.000(6)

loop_
_atom_type_symbol
_atom_type_description
_atom_type_scat_dispersion_real
_atom_type_scat_dispersion_imag
_atom_type_scat_source
C C 0.0033 0.0016 'International Tables Vol C Tables 4.2.6.8 and 6.1.1.4'
H H 0.0000 0.0000 'International Tables Vol C Tables 4.2.6.8 and 6.1.1.4'
Be Be 0.0005 0.0002 'International Tables Vol C Tables 4.2.6.8 and 6.1.1.4'
O O 0.0106 0.0060 'International Tables Vol C Tables 4.2.6.8 and 6.1.1.4'
U U -9.6767 9.6646 'International Tables Vol C Tables 4.2.6.8 and 6.1.1.4'

loop_
_geom_angle_atom_site_label_1
_geom_angle_atom_site_label_2
_geom_angle_atom_site_label_3
_geom_angle_site_symmetry_1
_geom_angle_site_symmetry_3
_geom_angle
_geom_angle_publ_flag
O1 U1 O3 . . 92.1(6) ?
O1 U1 O4 . . 90.5(7) ?
O1 U1 O5 . . 89.3(7) ?
O1 U1 O6 . . 89.9(6) ?
O1 U1 O7 . . 88.7(7) ?
O1 U1 O8 . . 91.9(7) ?
O1 U1 C1 . . 91.5(7) ?
O1 U1 C5 . . 91.4(7) ?
O1 U1 C9 . . 90.6(8) ?
O2 U1 O1 . . 177.2(7) ?
O2 U1 O3 . . 90.3(6) ?
O2 U1 O4 . . 89.8(6) ?
O2 U1 O5 . . 88.2(6) ?
O2 U1 O6 . . 87.5(6) ?
O2 U1 O7 . . 91.5(6) ?
O2 U1 O8 . . 90.4(6) ?
O2 U1 C1 . . 90.0(7) ?
O2 U1 C5 . . 85.8(7) ?
O2 U1 C9 . . 90.8(6) ?
O3 U1 C1 . . 26.6(5) ?
O3 U1 C5 . . 145.4(6) ?
O3 U1 C9 . . 93.0(6) ?
O4 U1 O3 . . 52.8(4) ?
O4 U1 O5 . . 67.0(5) ?
O4 U1 O7 . . 171.3(4) ?
O4 U1 O8 . . 119.6(5) ?
O4 U1 C1 . . 26.2(5) ?
O4 U1 C5 . . 92.8(6) ?
O4 U1 C9 . . 145.8(5) ?
O5 U1 O3 . . 119.8(5) ?
O5 U1 O7 . . 121.7(5) ?
O5 U1 O8 . . 173.3(6) ?
O5 U1 C1 . . 93.2(6) ?
O5 U1 C5 . . 25.9(6) ?
O5 U1 C9 . . 147.1(6) ?
O6 U1 O3 . . 172.2(5) ?
O6 U1 O4 . . 119.7(5) ?
O6 U1 O5 . . 52.7(5) ?
O6 U1 O7 . . 69.0(5) ?
O6 U1 O8 . . 120.7(5) ?
O6 U1 C1 . . 145.9(6) ?
O6 U1 C5 . . 26.9(6) ?
O6 U1 C9 . . 94.5(6) ?
O7 U1 O3 . . 118.5(5) ?
O7 U1 C1 . . 145.1(6) ?
O7 U1 C5 . . 95.9(6) ?
O7 U1 C9 . . 25.5(5) ?
O8 U1 O3 . . 66.8(5) ?
O8 U1 O7 . . 51.8(5) ?
O8 U1 C1 . . 93.4(6) ?
O8 U1 C5 . . 147.4(7) ?
O8 U1 C9 . . 26.3(5) ?
C1 U1 C9 . . 119.6(6) ?
C5 U1 C1 . . 119.0(7) ?
C5 U1 C9 . . 121.3(7) ?
C1 O3 U1 . . 92.9(12) ?
C1 O4 U1 . . 93.8(13) ?
C5 O5 U1 . . 91.6(15) ?
C5 O6 U1 . . 93.2(14) ?
C9 O7 U1 . . 96.2(12) ?
C9 O8 U1 . . 95.5(11) ?
O3 C1 U1 . . 60.6(11) ?
O3 C1 C2 . . 120(2) ?
O4 C1 U1 . . 59.9(11) ?
O4 C1 O3 . . 120(2) ?
O4 C1 C2 . . 120(2) ?
C2 C1 U1 . . 178.3(16) ?
C1 C2 H2 . . 110.0 ?
C1 C2 C3 . . 109(2) ?
C3 C2 H2 . . 110.0 ?
C4 C2 C1 . . 112(2) ?
C4 C2 H2 . . 110.0 ?
C4 C2 C3 . . 105(2) ?
C2 C3 H3A . . 109.5 ?
C2 C3 H3B . . 109.5 ?
C2 C3 H3C . . 109.5 ?
H3A C3 H3B . . 109.5 ?
H3A C3 H3C . . 109.5 ?
H3B C3 H3C . . 109.5 ?
C2 C4 H4A . . 109.5 ?
C2 C4 H4B . . 109.5 ?
C2 C4 H4C . . 109.5 ?
H4A C4 H4B . . 109.5 ?
H4A C4 H4C . . 109.5 ?
H4B C4 H4C . . 109.5 ?
O5 C5 U1 . . 62.5(13) ?
O5 C5 O6 . . 122(2) ?
O5 C5 C6 . . 115(2) ?
O6 C5 U1 . . 59.9(12) ?
O6 C5 C6 . . 123(2) ?
C6 C5 U1 . . 175.3(18) ?
C5 C6 H6 . . 106.9 ?
C5 C6 C8 . . 105(2) ?
C7 C6 C5 . . 120(2) ?
C7 C6 H6 . . 106.9 ?
C7 C6 C8 . . 110(2) ?
C8 C6 H6 . . 106.9 ?
C6 C7 H7A . . 109.5 ?
C6 C7 H7B . . 109.5 ?
C6 C7 H7C . . 109.5 ?
H7A C7 H7B . . 109.5 ?
H7A C7 H7C . . 109.5 ?
H7B C7 H7C . . 109.5 ?
C6 C8 H8A . . 109.5 ?
C6 C8 H8B . . 109.5 ?
C6 C8 H8C . . 109.5 ?
H8A C8 H8B . . 109.5 ?
H8A C8 H8C . . 109.5 ?
H8B C8 H8C . . 109.5 ?
O7 C9 U1 . . 58.3(10) ?
O7 C9 O8 . . 116.6(17) ?
O7 C9 C10 . . 122.1(19) ?
O8 C9 U1 . . 58.3(10) ?
O8 C9 C10 . . 121.3(18) ?
C10 C9 U1 . . 179.5(16) ?
C9 C10 H10 . . 108.1 ?
C9 C10 C11 . . 111.6(18) ?
C11 C10 H10 . . 108.1 ?
C12 C10 C9 . . 109.9(18) ?
C12 C10 H10 . . 108.1 ?
C12 C10 C11 . . 111(2) ?
C10 C11 H11A . . 109.5 ?
C10 C11 H11B . . 109.5 ?
C10 C11 H11C . . 109.5 ?
H11A C11 H11B . . 109.5 ?
H11A C11 H11C . . 109.5 ?
H11B C11 H11C . . 109.5 ?
C10 C12 H12A . . 109.5 ?
C10 C12 H12B . . 109.5 ?
C10 C12 H12C . . 109.5 ?
H12A C12 H12B . . 109.5 ?
H12A C12 H12C . . 109.5 ?
H12B C12 H12C . . 109.5 ?
O9 U2 O10 . . 179.4(7) ?
O9 U2 O11 . . 88.4(6) ?
O9 U2 O12 . . 90.8(6) ?
O9 U2 O13 . . 90.2(6) ?
O9 U2 O14 . . 88.1(6) ?
O9 U2 O15 . . 89.8(7) ?
O9 U2 O16 . . 92.5(6) ?
O9 U2 C13 . . 90.3(7) ?
O9 U2 C17 . . 88.1(6) ?
O9 U2 C21 . . 91.5(7) ?
O10 U2 O11 . . 91.8(6) ?
O10 U2 O12 . . 88.9(6) ?
O10 U2 O13 . . 89.2(6) ?
O10 U2 O14 . . 91.7(6) ?
O10 U2 O15 . . 90.6(7) ?
O10 U2 O16 . . 88.1(6) ?
O10 U2 C13 . . 89.7(7) ?
O10 U2 C17 . . 91.4(7) ?
O10 U2 C21 . . 89.1(7) ?
O11 U2 O12 . . 51.5(5) ?
O11 U2 O13 . . 121.5(5) ?
O11 U2 O14 . . 171.9(4) ?
O11 U2 O15 . . 118.6(5) ?
O11 U2 O16 . . 66.5(5) ?
O11 U2 C13 . . 26.0(6) ?
O11 U2 C17 . . 146.2(5) ?
O11 U2 C21 . . 91.3(6) ?
O12 U2 O14 . . 121.3(4) ?
O12 U2 O16 . . 117.8(5) ?
O12 U2 C13 . . 25.5(6) ?
O12 U2 C17 . . 94.9(5) ?
O12 U2 C21 . . 142.7(6) ?
O13 U2 O12 . . 70.1(5) ?
O13 U2 O14 . . 51.2(5) ?
O13 U2 O16 . . 171.7(5) ?
O13 U2 C13 . . 95.5(6) ?
O13 U2 C17 . . 24.9(5) ?
O13 U2 C21 . . 147.1(6) ?
O14 U2 O16 . . 120.9(5) ?
O14 U2 C13 . . 146.7(6) ?
O14 U2 C17 . . 26.4(5) ?
O14 U2 C21 . . 96.0(6) ?
O15 U2 O12 . . 170.0(5) ?
O15 U2 O13 . . 119.9(5) ?
O15 U2 O14 . . 68.7(5) ?
O15 U2 O16 . . 52.3(5) ?
O15 U2 C13 . . 144.5(6) ?
O15 U2 C17 . . 95.1(5) ?
O15 U2 C21 . . 27.3(6) ?
O16 U2 C13 . . 92.3(6) ?
O16 U2 C17 . . 147.3(5) ?
O16 U2 C21 . . 24.9(5) ?
C13 U2 C17 . . 120.4(7) ?
C13 U2 C21 . . 117.2(7) ?
C21 U2 C17 . . 122.4(7) ?
C13 O11 U2 . . 95.5(15) ?
C13 O12 U2 . . 93.5(13) ?
C17 O13 U2 . . 96.5(13) ?
C17 O14 U2 . . 94.3(12) ?
C21 O15 U2 . . 92.6(13) ?
C21 O16 U2 . . 94.3(14) ?
O11 C13 U2 . . 58.5(12) ?
O11 C13 C14 . . 121(2) ?
O12 C13 U2 . . 61.0(12) ?
O12 C13 O11 . . 119(2) ?
O12 C13 C14 . . 119(2) ?
C14 C13 U2 . . 174.4(19) ?
C13 C14 H14 . . 102.0 ?
C15 C14 C13 . . 114(2) ?
C15 C14 H14 . . 102.0 ?
C16 C14 C13 . . 115(2) ?
C16 C14 H14 . . 102.0 ?
C16 C14 C15 . . 119(2) ?
C14 C15 H15A . . 109.5 ?
C14 C15 H15B . . 109.5 ?
C14 C15 H15C . . 109.5 ?
H15A C15 H15B . . 109.5 ?
H15A C15 H15C . . 109.5 ?
H15B C15 H15C . . 109.5 ?
C14 C16 H16A . . 109.5 ?
C14 C16 H16B . . 109.5 ?
C14 C16 H16C . . 109.5 ?
H16A C16 H16B . . 109.5 ?
H16A C16 H16C . . 109.5 ?
H16B C16 H16C . . 109.5 ?
O13 C17 U2 . . 58.6(11) ?
O13 C17 O14 . . 117.9(19) ?
O13 C17 C18 . . 122.5(19) ?
O14 C17 U2 . . 59.4(10) ?
O14 C17 C18 . . 119.7(18) ?
C18 C17 U2 . . 176.2(14) ?
C17 C18 H18 . . 109.8 ?
C17 C18 C20 . . 107.9(17) ?
C19 C18 C17 . . 111.9(17) ?
C19 C18 H18 . . 109.8 ?
C19 C18 C20 . . 107.7(17) ?
C20 C18 H18 . . 109.8 ?
C18 C19 H19A . . 109.5 ?
C18 C19 H19B . . 109.5 ?
C18 C19 H19C . . 109.5 ?
H19A C19 H19B . . 109.5 ?
H19A C19 H19C . . 109.5 ?
H19B C19 H19C . . 109.5 ?
C18 C20 H20A . . 109.5 ?
C18 C20 H20B . . 109.5 ?
C18 C20 H20C . . 109.5 ?
H20A C20 H20B . . 109.5 ?
H20A C20 H20C . . 109.5 ?
H20B C20 H20C . . 109.5 ?
O15 C21 U2 . . 60.1(11) ?
O15 C21 C22 . . 122(2) ?
O16 C21 U2 . . 60.8(12) ?
O16 C21 O15 . . 121(2) ?
O16 C21 C22 . . 117(2) ?
C22 C21 U2 . . 176.3(17) ?
C21 C22 H22 . . 105.0 ?
C21 C22 C24 . . 107(2) ?
C23 C22 C21 . . 118(2) ?
C23 C22 H22 . . 105.0 ?
C23 C22 C24 . . 115(2) ?
C24 C22 H22 . . 105.0 ?
C22 C23 H23A . . 109.5 ?
C22 C23 H23B . . 109.5 ?
C22 C23 H23C . . 109.5 ?
H23A C23 H23B . . 109.5 ?
H23A C23 H23C . . 109.5 ?
H23B C23 H23C . . 109.5 ?
C22 C24 H24A . . 109.5 ?
C22 C24 H24B . . 109.5 ?
C22 C24 H24C . . 109.5 ?
H24A C24 H24B . . 109.5 ?
H24A C24 H24C . . 109.5 ?
H24B C24 H24C . . 109.5 ?
O17 U3 O18 . . 179.0(7) ?
O17 U3 O19 . . 91.1(6) ?
O17 U3 O20 . . 91.5(6) ?
O17 U3 O21 . . 92.9(6) ?
O17 U3 O22 . . 89.7(6) ?
O17 U3 O23 . . 90.4(6) ?
O17 U3 O24 . . 89.4(6) ?
O17 U3 C25 . . 92.8(6) ?
O17 U3 C29 . . 91.8(6) ?
O17 U3 C33 . . 90.5(7) ?
O18 U3 O19 . . 88.4(5) ?
O18 U3 O20 . . 88.8(5) ?
O18 U3 O21 . . 88.1(6) ?
O18 U3 O22 . . 90.9(5) ?
O18 U3 O23 . . 89.1(5) ?
O18 U3 O24 . . 89.6(5) ?
O18 U3 C25 . . 87.0(6) ?
O18 U3 C29 . . 89.0(6) ?
O18 U3 C33 . . 88.7(6) ?
O19 U3 O20 . . 52.9(5) ?
O19 U3 O21 . . 123.3(5) ?
O19 U3 O22 . . 174.6(5) ?
O19 U3 O23 . . 118.2(5) ?
O19 U3 O24 . . 66.0(4) ?
O19 U3 C25 . . 26.2(5) ?
O19 U3 C29 . . 149.4(5) ?
O19 U3 C33 . . 92.6(5) ?
O20 U3 O21 . . 70.4(5) ?
O20 U3 O22 . . 121.7(4) ?
O20 U3 O23 . . 171.0(4) ?
O20 U3 O24 . . 118.9(4) ?
O20 U3 C25 . . 26.8(5) ?
O20 U3 C29 . . 96.5(5) ?
O20 U3 C33 . . 145.5(5) ?
O21 U3 C25 . . 97.1(5) ?
O21 U3 C29 . . 26.1(5) ?
O21 U3 C33 . . 143.8(5) ?
O22 U3 O21 . . 51.3(4) ?
O22 U3 O23 . . 67.1(4) ?
O22 U3 O24 . . 119.3(4) ?
O22 U3 C25 . . 148.4(5) ?
O22 U3 C29 . . 25.3(5) ?
O22 U3 C33 . . 92.7(5) ?
O23 U3 O21 . . 118.3(4) ?
O23 U3 O24 . . 52.2(4) ?
O23 U3 C25 . . 144.3(5) ?
O23 U3 C29 . . 92.3(5) ?
O23 U3 C33 . . 25.6(5) ?
O24 U3 O21 . . 170.3(4) ?
O24 U3 C25 . . 92.2(5) ?
O24 U3 C29 . . 144.5(5) ?
O24 U3 C33 . . 26.7(5) ?
C25 U3 C29 . . 123.1(6) ?
C25 U3 C33 . . 118.7(6) ?
C29 U3 C33 . . 117.8(6) ?
C25 O19 U3 . . 95.5(12) ?
C25 O20 U3 . . 93.8(12) ?
C29 O21 U3 . . 94.0(12) ?
C29 O22 U3 . . 96.8(11) ?
C33 O23 U3 . . 95.8(11) ?
C33 O24 U3 . . 94.5(11) ?
O19 C25 U3 . . 58.3(10) ?
O19 C25 O20 . . 117.5(18) ?
O19 C25 C26 . . 125.1(19) ?
O20 C25 U3 . . 59.4(10) ?
O20 C25 C26 . . 117.4(18) ?
C26 C25 U3 . . 175.2(14) ?
C25 C26 H26 . . 112.0 ?
C27 C26 C25 . . 105.3(19) ?
C27 C26 H26 . . 112.0 ?
C28 C26 C25 . . 107.1(19) ?
C28 C26 H26 . . 112.0 ?
C28 C26 C27 . . 108.1(19) ?
C26 C27 H27A . . 109.5 ?
C26 C27 H27B . . 109.5 ?
C26 C27 H27C . . 109.5 ?
H27A C27 H27B . . 109.5 ?
H27A C27 H27C . . 109.5 ?
H27B C27 H27C . . 109.5 ?
C26 C28 H28A . . 109.5 ?
C26 C28 H28B . . 109.5 ?
C26 C28 H28C . . 109.5 ?
H28A C28 H28B . . 109.5 ?
H28A C28 H28C . . 109.5 ?
H28B C28 H28C . . 109.5 ?
O21 C29 U3 . . 59.9(10) ?
O21 C29 C30 . . 120.6(18) ?
O22 C29 U3 . . 58.0(10) ?
O22 C29 O21 . . 117.9(18) ?
O22 C29 C30 . . 121.5(18) ?
C30 C29 U3 . . 179.5(17) ?
C29 C30 H30 . . 108.4 ?
C29 C30 C31 . . 109.7(16) ?
C29 C30 C32 . . 113.1(17) ?
C31 C30 H30 . . 108.4 ?
C32 C30 H30 . . 108.4 ?
C32 C30 C31 . . 108.6(17) ?
C30 C31 H31A . . 109.5 ?
C30 C31 H31B . . 109.5 ?
C30 C31 H31C . . 109.5 ?
H31A C31 H31B . . 109.5 ?
H31A C31 H31C . . 109.5 ?
H31B C31 H31C . . 109.5 ?
C30 C32 H32A . . 109.5 ?
C30 C32 H32B . . 109.5 ?
C30 C32 H32C . . 109.5 ?
H32A C32 H32B . . 109.5 ?
H32A C32 H32C . . 109.5 ?
H32B C32 H32C . . 109.5 ?
O23 C33 U3 . . 58.6(10) ?
O23 C33 O24 . . 117.4(17) ?
O23 C33 C34 . . 125.3(18) ?
O24 C33 U3 . . 58.9(9) ?
O24 C33 C34 . . 117.3(18) ?
C34 C33 U3 . . 176.1(15) ?
C33 C34 H34 . . 107.5 ?
C33 C34 C36 . . 110(2) ?
C35 C34 C33 . . 112(2) ?
C35 C34 H34 . . 107.5 ?
C35 C34 C36 . . 112(2) ?
C36 C34 H34 . . 107.5 ?
C34 C35 H35A . . 109.5 ?
C34 C35 H35B . . 109.5 ?
C34 C35 H35C . . 109.5 ?
H35A C35 H35B . . 109.5 ?
H35A C35 H35C . . 109.5 ?
H35B C35 H35C . . 109.5 ?
C34 C36 H36A . . 109.5 ?
C34 C36 H36B . . 109.5 ?
C34 C36 H36C . . 109.5 ?
H36A C36 H36B . . 109.5 ?
H36A C36 H36C . . 109.5 ?
H36B C36 H36C . . 109.5 ?
O25 U4 O27 . . 89.0(6) ?
O25 U4 O28 . . 88.9(6) ?
O25 U4 O29 . . 88.6(6) ?
O25 U4 O30 . . 90.8(6) ?
O25 U4 O31 . . 92.4(6) ?
O25 U4 O32 . . 90.3(7) ?
O25 U4 C37 . . 87.8(8) ?
O25 U4 C41 . . 91.3(7) ?
O25 U4 C45 . . 92.5(7) ?
O26 U4 O25 . . 176.3(7) ?
O26 U4 O27 . . 88.3(6) ?
O26 U4 O28 . . 87.4(6) ?
O26 U4 O29 . . 90.7(6) ?
O26 U4 O30 . . 91.6(6) ?
O26 U4 O31 . . 91.2(6) ?
O26 U4 O32 . . 91.1(7) ?
O26 U4 C37 . . 88.6(7) ?
O26 U4 C41 . . 89.7(7) ?
O26 U4 C45 . . 90.3(7) ?
O27 U4 O30 . . 173.4(5) ?
O27 U4 O31 . . 120.1(5) ?
O27 U4 O32 . . 68.5(5) ?
O27 U4 C37 . . 26.6(7) ?
O27 U4 C41 . . 147.5(6) ?
O27 U4 C45 . . 94.6(6) ?
O28 U4 O27 . . 53.4(5) ?
O28 U4 O30 . . 120.0(5) ?
O28 U4 O31 . . 173.4(5) ?
O28 U4 O32 . . 121.9(5) ?
O28 U4 C37 . . 26.8(7) ?
O28 U4 C41 . . 94.1(6) ?
O28 U4 C45 . . 148.0(6) ?
O29 U4 O27 . . 121.7(5) ?
O29 U4 O28 . . 68.3(5) ?
O29 U4 O30 . . 51.8(5) ?
O29 U4 O31 . . 118.2(5) ?
O29 U4 O32 . . 169.7(5) ?
O29 U4 C37 . . 95.1(7) ?
O29 U4 C41 . . 25.9(5) ?
O29 U4 C45 . . 143.7(6) ?
O30 U4 O31 . . 66.5(5) ?
O30 U4 O32 . . 118.1(5) ?
O30 U4 C37 . . 146.8(8) ?
O30 U4 C41 . . 25.9(5) ?
O30 U4 C45 . . 91.9(6) ?
O31 U4 C37 . . 146.7(8) ?
O31 U4 C41 . . 92.3(6) ?
O31 U4 C45 . . 25.5(5) ?
O32 U4 O31 . . 51.6(5) ?
O32 U4 C37 . . 95.1(8) ?
O32 U4 C41 . . 143.9(6) ?
O32 U4 C45 . . 26.2(6) ?
C37 U4 C45 . . 121.3(9) ?
C41 U4 C37 . . 120.9(8) ?
C41 U4 C45 . . 117.8(7) ?
C37 O27 U4 . . 91.8(16) ?
C37 O28 U4 . . 92.8(17) ?
C41 O29 U4 . . 94.6(13) ?
C41 O30 U4 . . 92.1(13) ?
C45 O31 U4 . . 95.4(14) ?
C45 O32 U4 . . 95.9(14) ?
O27 C37 U4 . . 61.6(14) ?
O27 C37 O28 . . 122(3) ?
O27 C37 C38 . . 121(2) ?
O28 C37 U4 . . 60.4(14) ?
O28 C37 C38 . . 117(3) ?
C38 C37 U4 . . 176(2) ?
C37 C38 H38 . . 103.1 ?
C37 C38 H38A . . 97.7 ?
C39 C38 C37 . . 117(3) ?
C39 C38 H38 . . 102.9 ?
C39A C38 C37 . . 105(3) ?
C39A C38 H38A . . 110.7 ?
C40 C38 C37 . . 115(2) ?
C40 C38 H38 . . 98.4 ?
C40 C38 H38A . . 122.8 ?
C40 C38 C39 . . 117(3) ?
C40 C38 C39A . . 105(3) ?
O29 C41 U4 . . 59.4(11) ?
O29 C41 C42 . . 121(2) ?
O30 C41 U4 . . 62.0(12) ?
O30 C41 O29 . . 121(2) ?
O30 C41 C42 . . 118(2) ?
C42 C41 U4 . . 179.1(16) ?
C41 C42 H42 . . 105.0 ?
C43 C42 C41 . . 114(2) ?
C43 C42 H42 . . 105.0 ?
C43 C42 C44 . . 120(2) ?
C44 C42 C41 . . 106.8(19) ?
C44 C42 H42 . . 105.0 ?
C42 C43 H43A . . 109.5 ?
C42 C43 H43B . . 109.5 ?
C42 C43 H43C . . 109.5 ?
H43A C43 H43B . . 109.5 ?
H43A C43 H43C . . 109.5 ?
H43B C43 H43C . . 109.5 ?
C42 C44 H44A . . 109.5 ?
C42 C44 H44B . . 109.5 ?
C42 C44 H44C . . 109.5 ?
H44A C44 H44B . . 109.5 ?
H44A C44 H44C . . 109.5 ?
H44B C44 H44C . . 109.5 ?
O31 C45 U4 . . 59.1(12) ?
O31 C45 O32 . . 117(2) ?
O31 C45 C46 . . 122(2) ?
O32 C45 U4 . . 58.0(12) ?
O32 C45 C46 . . 121(2) ?
C46 C45 U4 . . 178.9(18) ?
C45 C46 H46 . . 111.5 ?
C45 C46 C47 . . 106(3) ?
C45 C46 C48 . . 112(3) ?
C45 C46 C47A . . 98(3) ?
C45 C46 C48A . . 115(3) ?
C47 C46 H46 . . 111.5 ?
C47 C46 C48 . . 104(4) ?
C48 C46 H46 . . 111.5 ?
C48A C46 C47A . . 130(4) ?
C38 C39 H39A . . 109.5 ?
C38 C39 H39B . . 109.5 ?
C38 C39 H39C . . 109.5 ?
H39A C39 H39B . . 109.5 ?
H39A C39 H39C . . 109.5 ?
H39B C39 H39C . . 109.5 ?
C46 C47 H47A . . 109.5 ?
C46 C47 H47B . . 109.5 ?
C46 C47 H47C . . 109.5 ?
H47A C47 H47B . . 109.5 ?
H47A C47 H47C . . 109.5 ?
H47B C47 H47C . . 109.5 ?
C46 C48 H48A . . 109.5 ?
C46 C48 H48B . . 109.5 ?
C46 C48 H48C . . 109.5 ?
H48A C48 H48B . . 109.5 ?
H48A C48 H48C . . 109.5 ?
H48B C48 H48C . . 109.5 ?
C38 C39A H39D . . 109.5 ?
C38 C39A H39E . . 109.5 ?
C38 C39A H39F . . 109.5 ?
H39D C39A H39E . . 109.5 ?
H39D C39A H39F . . 109.5 ?
H39E C39A H39F . . 109.5 ?
C46 C47A H47D . . 109.5 ?
C46 C47A H47E . . 109.5 ?
C46 C47A H47F . . 109.5 ?
H47D C47A H47E . . 109.5 ?
H47D C47A H47F . . 109.5 ?
H47E C47A H47F . . 109.5 ?
C46 C48A H48D . . 109.5 ?
C46 C48A H48E . . 109.5 ?
C46 C48A H48F . . 109.5 ?
H48D C48A H48E . . 109.5 ?
H48D C48A H48F . . 109.5 ?
H48E C48A H48F . . 109.5 ?
O33 U5 O35 . . 92.3(7) ?
O33 U5 O36 . . 95.3(6) ?
O33 U5 O37 . . 88.2(6) ?
O33 U5 O38 . . 90.3(6) ?
O33 U5 O39 . . 91.9(6) ?
O33 U5 O40 . . 87.6(6) ?
O33 U5 C49 . . 94.7(7) ?
O33 U5 C53 . . 88.3(6) ?
O33 U5 C57 . . 91.3(6) ?
O34 U5 O33 . . 179.0(7) ?
O34 U5 O35 . . 88.6(6) ?
O34 U5 O36 . . 85.5(6) ?
O34 U5 O37 . . 91.5(5) ?
O34 U5 O38 . . 88.8(6) ?
O34 U5 O39 . . 87.4(5) ?
O34 U5 O40 . . 92.5(6) ?
O34 U5 C49 . . 86.2(7) ?
O34 U5 C53 . . 91.1(6) ?
O34 U5 C57 . . 88.4(6) ?
O35 U5 O37 . . 123.7(4) ?
O35 U5 O39 . . 117.0(4) ?
O35 U5 C49 . . 26.9(5) ?
O35 U5 C53 . . 149.9(5) ?
O35 U5 C57 . . 91.4(6) ?
O36 U5 O35 . . 52.7(5) ?
O36 U5 O37 . . 71.2(5) ?
O36 U5 O38 . . 123.1(5) ?
O36 U5 O39 . . 167.6(5) ?
O36 U5 O40 . . 118.2(5) ?
O36 U5 C49 . . 25.8(5) ?
O36 U5 C53 . . 97.3(5) ?
O36 U5 C57 . . 143.7(6) ?
O37 U5 C49 . . 96.9(6) ?
O37 U5 C53 . . 26.3(5) ?
O37 U5 C57 . . 144.9(5) ?
O38 U5 O35 . . 175.3(5) ?
O38 U5 O37 . . 52.5(4) ?
O38 U5 O39 . . 66.8(4) ?
O38 U5 O40 . . 118.6(5) ?
O38 U5 C49 . . 148.9(6) ?
O38 U5 C53 . . 26.2(5) ?
O38 U5 C57 . . 92.4(5) ?
O39 U5 O37 . . 119.2(4) ?
O39 U5 C49 . . 143.4(6) ?
O39 U5 C53 . . 93.0(5) ?
O39 U5 C57 . . 25.6(5) ?
O40 U5 O35 . . 65.4(5) ?
O40 U5 O37 . . 170.1(5) ?
O40 U5 O39 . . 52.0(4) ?
O40 U5 C49 . . 92.3(6) ?
O40 U5 C53 . . 144.5(5) ?
O40 U5 C57 . . 26.4(5) ?
C49 U5 C57 . . 118.1(6) ?
C53 U5 C49 . . 123.1(6) ?
C53 U5 C57 . . 118.6(6) ?
C49 O35 U5 . . 91.7(12) ?
C49 O36 U5 . . 96.4(13) ?
C53 O37 U5 . . 91.0(12) ?
C53 O38 U5 . . 94.4(11) ?
C57 O39 U5 . . 94.4(12) ?
C57 O40 U5 . . 95.2(12) ?
O35 C49 U5 . . 61.4(11) ?
O35 C49 C50 . . 117.7(19) ?
O36 C49 U5 . . 57.7(10) ?
O36 C49 O35 . . 119.1(19) ?
O36 C49 C50 . . 123(2) ?
C50 C49 U5 . . 176.0(16) ?
C49 C50 H50 . . 111.0 ?
C51 C50 C49 . . 105(2) ?
C51 C50 H50 . . 111.0 ?
C51 C50 C52 . . 110(2) ?
C52 C50 C49 . . 108.4(19) ?
C52 C50 H50 . . 111.0 ?
C50 C51 H51A . . 109.5 ?
C50 C51 H51B . . 109.5 ?
C50 C51 H51C . . 109.5 ?
H51A C51 H51B . . 109.5 ?
H51A C51 H51C . . 109.5 ?
H51B C51 H51C . . 109.5 ?
C50 C52 H52A . . 109.5 ?
C50 C52 H52B . . 109.5 ?
C50 C52 H52C . . 109.5 ?
H52A C52 H52B . . 109.5 ?
H52A C52 H52C . . 109.5 ?
H52B C52 H52C . . 109.5 ?
O37 C53 U5 . . 62.8(10) ?
O37 C53 O38 . . 122.0(18) ?
O37 C53 C54 . . 116.8(19) ?
O38 C53 U5 . . 59.3(10) ?
O38 C53 C54 . . 121.2(17) ?
C54 C53 U5 . . 177.2(14) ?
C53 C54 H54 . . 109.1 ?
C55 C54 C53 . . 108.0(17) ?
C55 C54 H54 . . 109.1 ?
C55 C54 C56 . . 110.0(18) ?
C56 C54 C53 . . 111.4(18) ?
C56 C54 H54 . . 109.1 ?
C54 C55 H55A . . 109.5 ?
C54 C55 H55B . . 109.5 ?
C54 C55 H55C . . 109.5 ?
H55A C55 H55B . . 109.5 ?
H55A C55 H55C . . 109.5 ?
H55B C55 H55C . . 109.5 ?
C54 C56 H56A . . 109.5 ?
C54 C56 H56B . . 109.5 ?
C54 C56 H56C . . 109.5 ?
H56A C56 H56B . . 109.5 ?
H56A C56 H56C . . 109.5 ?
H56B C56 H56C . . 109.5 ?
O39 C57 U5 . . 59.9(10) ?
O39 C57 O40 . . 118.0(19) ?
O39 C57 C58 . . 123.2(18) ?
O40 C57 U5 . . 58.4(10) ?
O40 C57 C58 . . 118.7(19) ?
C58 C57 U5 . . 173.0(14) ?
C57 C58 H58 . . 107.5 ?
C57 C58 C59 . . 111.8(16) ?
C59 C58 H58 . . 107.5 ?
C60 C58 C57 . . 110.0(17) ?
C60 C58 H58 . . 107.5 ?
C60 C58 C59 . . 112.4(17) ?
C58 C59 H59A . . 109.5 ?
C58 C59 H59B . . 109.5 ?
C58 C59 H59C . . 109.5 ?
H59A C59 H59B . . 109.5 ?
H59A C59 H59C . . 109.5 ?
H59B C59 H59C . . 109.5 ?
C58 C60 H60A . . 109.5 ?
C58 C60 H60B . . 109.5 ?
C58 C60 H60C . . 109.5 ?
H60A C60 H60B . . 109.5 ?
H60A C60 H60C . . 109.5 ?
H60B C60 H60C . . 109.5 ?
O41 U6 O42 . . 177.9(7) ?
O41 U6 O43 . . 91.8(6) ?
O41 U6 O44 . . 90.7(6) ?
O41 U6 O45 . . 93.8(6) ?
O41 U6 O46 . . 89.6(6) ?
O41 U6 O47 . . 88.8(6) ?
O41 U6 O48 . . 89.1(6) ?
O41 U6 C63 . . 91.1(6) ?
O41 U6 C67 . . 91.5(7) ?
O41 U6 C71 . . 88.7(8) ?
O42 U6 O43 . . 88.4(6) ?
O42 U6 O44 . . 91.1(6) ?
O42 U6 O45 . . 87.9(6) ?
O42 U6 O46 . . 90.4(6) ?
O42 U6 O47 . . 89.3(6) ?
O42 U6 O48 . . 89.1(6) ?
O42 U6 C63 . . 90.0(6) ?
O42 U6 C67 . . 89.3(7) ?
O42 U6 C71 . . 89.2(8) ?
O43 U6 O44 . . 51.8(5) ?
O43 U6 O45 . . 121.6(5) ?
O43 U6 O46 . . 173.2(5) ?
O43 U6 O47 . . 119.3(5) ?
O43 U6 O48 . . 67.1(5) ?
O43 U6 C63 . . 24.7(5) ?
O43 U6 C67 . . 149.7(7) ?
O43 U6 C71 . . 92.7(7) ?
O44 U6 C63 . . 27.2(5) ?
O44 U6 C67 . . 98.1(6) ?
O44 U6 C71 . . 144.5(7) ?
O45 U6 O44 . . 70.0(5) ?
O45 U6 O47 . . 118.9(5) ?
O45 U6 C63 . . 97.1(6) ?
O45 U6 C67 . . 28.2(6) ?
O45 U6 C71 . . 145.5(8) ?
O46 U6 O44 . . 121.6(5) ?
O46 U6 O45 . . 51.7(5) ?
O46 U6 O47 . . 67.3(5) ?
O46 U6 C63 . . 148.7(6) ?
O46 U6 C67 . . 23.5(6) ?
O46 U6 C71 . . 93.9(7) ?
O47 U6 O44 . . 171.1(5) ?
O47 U6 C63 . . 144.0(6) ?
O47 U6 C67 . . 90.8(7) ?
O47 U6 C71 . . 26.6(7) ?
O48 U6 O44 . . 118.8(5) ?
O48 U6 O45 . . 170.7(5) ?
O48 U6 O46 . . 119.6(5) ?
O48 U6 O47 . . 52.3(5) ?
O48 U6 C63 . . 91.7(5) ?
O48 U6 C67 . . 143.1(6) ?
O48 U6 C71 . . 25.7(7) ?
C63 U6 C67 . . 125.2(7) ?
C71 U6 C63 . . 117.3(8) ?
C71 U6 C67 . . 117.4(9) ?
C63 O43 U6 . . 98.6(14) ?
C63 O44 U6 . . 93.9(11) ?
C67 O45 U6 . . 95.2(14) ?
C67 O46 U6 . . 101.1(16) ?
C71 O47 U6 . . 92.1(17) ?
C71 O48 U6 . . 94.7(16) ?
O43 C63 U6 . . 56.7(12) ?
O43 C63 O44 . . 115.7(19) ?
O43 C63 C64 . . 127(2) ?
O44 C63 U6 . . 59.0(9) ?
O44 C63 C64 . . 117.8(18) ?
C64 C63 U6 . . 176.8(15) ?
C63 C64 H64 . . 109.6 ?
C63 C64 C65 . . 108.3(18) ?
C63 C64 C66 . . 108.7(19) ?
C65 C64 H64 . . 109.6 ?
C65 C64 C66 . . 111(2) ?
C66 C64 H64 . . 109.6 ?
C64 C65 H65A . . 109.5 ?
C64 C65 H65B . . 109.5 ?
C64 C65 H65C . . 109.5 ?
H65A C65 H65B . . 109.5 ?
H65A C65 H65C . . 109.5 ?
H65B C65 H65C . . 109.5 ?
C64 C66 H66A . . 109.5 ?
C64 C66 H66B . . 109.5 ?
C64 C66 H66C . . 109.5 ?
H66A C66 H66B . . 109.5 ?
H66A C66 H66C . . 109.5 ?
H66B C66 H66C . . 109.5 ?
O45 C67 U6 . . 56.7(11) ?
O45 C67 C68 . . 119(2) ?
O46 C67 U6 . . 55.4(13) ?
O46 C67 O45 . . 112(2) ?
O46 C67 C68 . . 127(3) ?
C68 C67 U6 . . 170(2) ?
C67 C68 H68 . . 103.3 ?
C69 C68 C67 . . 106(3) ?
C69 C68 H68 . . 103.3 ?
C69 C68 C70 . . 122(3) ?
C70 C68 C67 . . 116(2) ?
C70 C68 H68 . . 103.3 ?
C68 C69 H69A . . 109.5 ?
C68 C69 H69B . . 109.5 ?
C68 C69 H69C . . 109.5 ?
H69A C69 H69B . . 109.5 ?
H69A C69 H69C . . 109.5 ?
H69B C69 H69C . . 109.5 ?
C68 C70 H70A . . 109.5 ?
C68 C70 H70B . . 109.5 ?
C68 C70 H70C . . 109.5 ?
H70A C70 H70B . . 109.5 ?
H70A C70 H70C . . 109.5 ?
H70B C70 H70C . . 109.5 ?
O47 C71 U6 . . 61.3(15) ?
O47 C71 C72 . . 113(3) ?
O48 C71 U6 . . 59.7(14) ?
O48 C71 O47 . . 121(3) ?
O48 C71 C72 . . 126(3) ?
C72 C71 U6 . . 174(2) ?
C71 C72 H72 . . 101.2 ?
C73 C72 C71 . . 118(3) ?
C73 C72 H72 . . 101.2 ?
C74 C72 C71 . . 114(2) ?
C74 C72 H72 . . 101.1 ?
C74 C72 C73 . . 117(2) ?
C72 C73 H73A . . 109.5 ?
C72 C73 H73B . . 109.5 ?
C72 C73 H73C . . 109.5 ?
H73A C73 H73B . . 109.5 ?
H73A C73 H73C . . 109.5 ?
H73B C73 H73C . . 109.5 ?
C72 C74 H74A . . 109.5 ?
C72 C74 H74B . . 109.5 ?
C72 C74 H74C . . 109.5 ?
H74A C74 H74B . . 109.5 ?
H74A C74 H74C . . 109.5 ?
H74B C74 H74C . . 109.5 ?
C1A O1A Be1 . . 128.4(17) ?
C1A O2A Be2 . . 123.3(19) ?
H3AA O3A H3AB . . 92.9 ?
Be2 O3A H3AA . . 112.1 ?
Be2 O3A H3AB . . 103.6 ?
H4AA O4A H4AB . . 120.0 ?
Be2 O4A H4AA . . 120.3 ?
Be2 O4A H4AB . . 119.7 ?
Be1 O5A H5A . . 123.3 ?
Be2 O5A H5A . . 116.9 ?
Be2 O5A Be1 . . 119.3(18) ?
H6AA O6A H6AB . . 120.0 ?
Be1 O6A H6AA . . 119.6 ?
Be1 O6A H6AB . . 120.4 ?
H7AA O7A H7AB . . 119.4 ?
Be1 O7A H7AA . . 106.5 ?
Be1 O7A H7AB . . 133.5 ?
O1A C1A O2A . . 124(2) ?
O1A C1A C2A . . 118(2) ?
O2A C1A C2A . . 118(2) ?
C1A C2A H2A . . 107.0 ?
C1A C2A C3A . . 103(2) ?
C3A C2A H2A . . 107.0 ?
C4A C2A C1A . . 116(2) ?
C4A C2A H2A . . 107.0 ?
C4A C2A C3A . . 116(2) ?
C2A C3A H3AC . . 109.5 ?
C2A C3A H3AD . . 109.5 ?
C2A C3A H3AE . . 109.5 ?
H3AC C3A H3AD . . 109.5 ?
H3AC C3A H3AE . . 109.5 ?
H3AD C3A H3AE . . 109.5 ?
C2A C4A H4AC . . 109.5 ?
C2A C4A H4AD . . 109.5 ?
C2A C4A H4AE . . 109.5 ?
H4AC C4A H4AD . . 109.5 ?
H4AC C4A H4AE . . 109.5 ?
H4AD C4A H4AE . . 109.5 ?
O5A Be1 O1A . . 107.9(16) ?
O5A Be1 O6A . . 113.7(18) ?
O5A Be1 O7A . . 111.8(18) ?
O6A Be1 O1A . . 106.6(17) ?
O6A Be1 O7A . . 109.8(16) ?
O7A Be1 O1A . . 106.6(17) ?
O2A Be2 O3A . . 105(2) ?
O4A Be2 O2A . . 111(2) ?
O4A Be2 O3A . . 105(2) ?
O4A Be2 O5A . . 114(2) ?
O5A Be2 O2A . . 113(2) ?
O5A Be2 O3A . . 107.8(18) ?
H1WA O1W H1WB . . 109.0 ?
H1WA O1W H1WC . . 112.9 ?
H1WB O1W H1WC . . 113.4 ?
H2WA O2W H2WB . . 111.6 ?
H3WA O3W H3WB . . 112.5 ?
H4WA O4W H4WB . . 94.5 ?
H4WA O4W H4WC . . 112.2 ?
H4WB O4W H4WC . . 101.7 ?
H5WA O5W H5WB . . 108.0 ?
H6WA O6W H6WB . . 115.7 ?
C5A O8A Be4 . . 122(2) ?
C5A O9A Be3 . . 126(2) ?
H11D O11A H11E . . 120.0 ?
Be4 O11A H11D . . 120.0 ?
Be4 O11A H11E . . 120.0 ?
Be3 O12A H12D . . 128.1 ?
Be4 O12A H12D . . 110.9 ?
Be4 O12A Be3 . . 120.3(17) ?
H13A O13A H13B . . 120.0 ?
Be3 O13A H13A . . 120.3 ?
Be3 O13A H13B . . 119.7 ?
H14A O14A H14B . . 120.0 ?
Be3 O14A H14A . . 120.4 ?
Be3 O14A H14B . . 119.6 ?
O8A C5A C6A . . 111(2) ?
O9A C5A O8A . . 129(3) ?
O9A C5A C6A . . 119(2) ?
C5A C6A H6A . . 110.0 ?
C5A C6A C7A . . 103(2) ?
C7A C6A H6A . . 110.0 ?
C8A C6A C5A . . 110(2) ?
C8A C6A H6A . . 110.0 ?
C8A C6A C7A . . 113(2) ?
C6A C7A H7AC . . 109.5 ?
C6A C7A H7AD . . 109.5 ?
C6A C7A H7AE . . 109.5 ?
H7AC C7A H7AD . . 109.5 ?
H7AC C7A H7AE . . 109.5 ?
H7AD C7A H7AE . . 109.5 ?
C6A C8A H8AA . . 109.5 ?
C6A C8A H8AB . . 109.5 ?
C6A C8A H8AC . . 109.5 ?
H8AA C8A H8AB . . 109.5 ?
H8AA C8A H8AC . . 109.5 ?
H8AB C8A H8AC . . 109.5 ?
O9A Be3 O13A . . 102.2(17) ?
O9A Be3 O14A . . 110.3(18) ?
O12A Be3 O9A . . 109.2(18) ?
O12A Be3 O13A . . 114.0(19) ?
O12A Be3 O14A . . 112.9(18) ?
O14A Be3 O13A . . 107.7(18) ?
O8A Be4 O11A . . 104.6(18) ?
O12A Be4 O8A . . 110.6(19) ?
O12A Be4 O11A . . 114.2(19) ?
O12A Be4 O10A . . 115(2) ?
O10A Be4 O8A . . 106.2(19) ?
O10A Be4 O11A . . 105.9(18) ?
Be4 O10A H10A . . 120.2 ?
Be4 O10A H10B . . 119.5 ?
H10A O10A H10B . . 105.0 ?
C38 C40 H40A . . 109.5 ?
C38 C40 H40B . . 109.5 ?
C38 C40 H40C . . 109.5 ?
H40A C40 H40B . . 109.5 ?
H40A C40 H40C . . 109.5 ?
H40B C40 H40C . . 109.5 ?

loop_
_geom_bond_atom_site_label_1
_geom_bond_atom_site_label_2
_geom_bond_site_symmetry_2
_geom_bond_distance
_geom_bond_publ_flag
U1 O1 . 1.825(17) ?
U1 O2 . 1.761(15) ?
U1 O3 . 2.538(14) ?
U1 O4 . 2.524(14) ?
U1 O5 . 2.525(17) ?
U1 O6 . 2.468(16) ?
U1 O7 . 2.530(13) ?
U1 O8 . 2.526(14) ?
U1 C1 . 2.91(2) ?
U1 C5 . 2.85(2) ?
U1 C9 . 2.96(2) ?
O3 C1 . 1.30(2) ?
O4 C1 . 1.29(2) ?
O5 C5 . 1.24(3) ?
O6 C5 . 1.29(3) ?
O7 C9 . 1.28(2) ?
O8 C9 . 1.31(2) ?
C1 C2 . 1.54(3) ?
C2 H2 . 1.0000 ?
C2 C3 . 1.59(3) ?
C2 C4 . 1.51(3) ?
C3 H3A . 0.9800 ?
C3 H3B . 0.9800 ?
C3 H3C . 0.9800 ?
C4 H4A . 0.9800 ?
C4 H4B . 0.9800 ?
C4 H4C . 0.9800 ?
C5 C6 . 1.57(3) ?
C6 H6 . 1.0000 ?
C6 C7 . 1.39(3) ?
C6 C8 . 1.63(3) ?
C7 H7A . 0.9800 ?
C7 H7B . 0.9800 ?
C7 H7C . 0.9800 ?
C8 H8A . 0.9800 ?
C8 H8B . 0.9800 ?
C8 H8C . 0.9800 ?
C9 C10 . 1.53(3) ?
C10 H10 . 1.0000 ?
C10 C11 . 1.54(3) ?
C10 C12 . 1.49(3) ?
C11 H11A . 0.9800 ?
C11 H11B . 0.9800 ?
C11 H11C . 0.9800 ?
C12 H12A . 0.9800 ?
C12 H12B . 0.9800 ?
C12 H12C . 0.9800 ?
U2 O9 . 1.785(15) ?
U2 O10 . 1.802(16) ?
U2 O11 . 2.463(16) ?
U2 O12 . 2.520(13) ?
U2 O13 . 2.520(15) ?
U2 O14 . 2.531(13) ?
U2 O15 . 2.519(15) ?
U2 O16 . 2.540(14) ?
U2 C13 . 2.88(2) ?
U2 C17 . 2.93(2) ?
U2 C21 . 2.90(2) ?
O11 C13 . 1.27(3) ?
O12 C13 . 1.24(3) ?
O13 C17 . 1.24(2) ?
O14 C17 . 1.31(2) ?
O15 C21 . 1.33(3) ?
O16 C21 . 1.23(3) ?
C13 C14 . 1.52(3) ?
C14 H14 . 1.0000 ?
C14 C15 . 1.48(3) ?
C14 C16 . 1.46(3) ?
C15 H15A . 0.9800 ?
C15 H15B . 0.9800 ?
C15 H15C . 0.9800 ?
C16 H16A . 0.9800 ?
C16 H16B . 0.9800 ?
C16 H16C . 0.9800 ?
C17 C18 . 1.52(3) ?
C18 H18 . 1.0000 ?
C18 C19 . 1.51(3) ?
C18 C20 . 1.53(3) ?
C19 H19A . 0.9800 ?
C19 H19B . 0.9800 ?
C19 H19C . 0.9800 ?
C20 H20A . 0.9800 ?
C20 H20B . 0.9800 ?
C20 H20C . 0.9800 ?
C21 C22 . 1.51(3) ?
C22 H22 . 1.0000 ?
C22 C23 . 1.35(3) ?
C22 C24 . 1.62(4) ?
C23 H23A . 0.9800 ?
C23 H23B . 0.9800 ?
C23 H23C . 0.9800 ?
C24 H24A . 0.9800 ?
C24 H24B . 0.9800 ?
C24 H24C . 0.9800 ?
U3 O17 . 1.755(15) ?
U3 O18 . 1.773(13) ?
U3 O19 . 2.462(15) ?
U3 O20 . 2.486(13) ?
U3 O21 . 2.539(13) ?
U3 O22 . 2.498(13) ?
U3 O23 . 2.519(13) ?
U3 O24 . 2.521(12) ?
U3 C25 . 2.88(2) ?
U3 C29 . 2.927(19) ?
U3 C33 . 2.936(19) ?
O19 C25 . 1.28(2) ?
O20 C25 . 1.30(2) ?
O21 C29 . 1.29(2) ?
O22 C29 . 1.26(2) ?
O23 C33 . 1.28(2) ?
O24 C33 . 1.32(2) ?
C25 C26 . 1.58(3) ?
C26 H26 . 1.0000 ?
C26 C27 . 1.56(3) ?
C26 C28 . 1.55(3) ?
C27 H27A . 0.9800 ?
C27 H27B . 0.9800 ?
C27 H27C . 0.9800 ?
C28 H28A . 0.9800 ?
C28 H28B . 0.9800 ?
C28 H28C . 0.9800 ?
C29 C30 . 1.49(3) ?
C30 H30 . 1.0000 ?
C30 C31 . 1.59(3) ?
C30 C32 . 1.56(3) ?
C31 H31A . 0.9800 ?
C31 H31B . 0.9800 ?
C31 H31C . 0.9800 ?
C32 H32A . 0.9800 ?
C32 H32B . 0.9800 ?
C32 H32C . 0.9800 ?
C33 C34 . 1.51(3) ?
C34 H34 . 1.0000 ?
C34 C35 . 1.41(3) ?
C34 C36 . 1.54(3) ?
C35 H35A . 0.9800 ?
C35 H35B . 0.9800 ?
C35 H35C . 0.9800 ?
C36 H36A . 0.9800 ?
C36 H36B . 0.9800 ?
C36 H36C . 0.9800 ?
U4 O25 . 1.814(14) ?
U4 O26 . 1.792(14) ?
U4 O27 . 2.501(16) ?
U4 O28 . 2.472(17) ?
U4 O29 . 2.451(14) ?
U4 O30 . 2.507(14) ?
U4 O31 . 2.537(15) ?
U4 O32 . 2.509(16) ?
U4 C37 . 2.84(3) ?
U4 C41 . 2.84(2) ?
U4 C45 . 2.94(2) ?
O27 C37 . 1.27(3) ?
O28 C37 . 1.28(3) ?
O29 C41 . 1.24(3) ?
O30 C41 . 1.24(2) ?
O31 C45 . 1.27(3) ?
O32 C45 . 1.31(3) ?
C37 C38 . 1.57(4) ?
C38 H38 . 1.0000 ?
C38 H38A . 1.0759 ?
C38 C39 . 1.53(3) ?
C38 C39A . 1.54(3) ?
C38 C40 . 1.52(2) ?
C41 C42 . 1.64(3) ?
C42 H42 . 1.0000 ?
C42 C43 . 1.40(3) ?
C42 C44 . 1.49(3) ?
C43 H43A . 0.9800 ?
C43 H43B . 0.9800 ?
C43 H43C . 0.9800 ?
C44 H44A . 0.9800 ?
C44 H44B . 0.9800 ?
C44 H44C . 0.9800 ?
C45 C46 . 1.54(3) ?
C46 H46 . 1.0000 ?
C46 C47 . 1.56(3) ?
C46 C48 . 1.57(3) ?
C46 C47A . 1.57(3) ?
C46 C48A . 1.56(3) ?
C39 H39A . 0.9800 ?
C39 H39B . 0.9800 ?
C39 H39C . 0.9800 ?
C47 H47A . 0.9800 ?
C47 H47B . 0.9800 ?
C47 H47C . 0.9800 ?
C48 H48A . 0.9800 ?
C48 H48B . 0.9800 ?
C48 H48C . 0.9800 ?
C39A H39D . 0.9800 ?
C39A H39E . 0.9800 ?
C39A H39F . 0.9800 ?
C47A H47D . 0.9800 ?
C47A H47E . 0.9800 ?
C47A H47F . 0.9800 ?
C48A H48D . 0.9800 ?
C48A H48E . 0.9800 ?
C48A H48F . 0.9800 ?
U5 O33 . 1.760(16) ?
U5 O34 . 1.714(14) ?
U5 O35 . 2.532(15) ?
U5 O36 . 2.453(13) ?
U5 O37 . 2.550(13) ?
U5 O38 . 2.473(14) ?
U5 O39 . 2.532(13) ?
U5 O40 . 2.494(13) ?
U5 C49 . 2.88(2) ?
U5 C53 . 2.87(2) ?
U5 C57 . 2.92(2) ?
O35 C49 . 1.30(3) ?
O36 C49 . 1.26(2) ?
O37 C53 . 1.27(2) ?
O38 C53 . 1.27(2) ?
O39 C57 . 1.27(2) ?
O40 C57 . 1.30(2) ?
C49 C50 . 1.59(3) ?
C50 H50 . 1.0000 ?
C50 C51 . 1.45(3) ?
C50 C52 . 1.47(3) ?
C51 H51A . 0.9800 ?
C51 H51B . 0.9800 ?
C51 H51C . 0.9800 ?
C52 H52A . 0.9800 ?
C52 H52B . 0.9800 ?
C52 H52C . 0.9800 ?
C53 C54 . 1.57(3) ?
C54 H54 . 1.0000 ?
C54 C55 . 1.55(3) ?
C54 C56 . 1.57(3) ?
C55 H55A . 0.9800 ?
C55 H55B . 0.9800 ?
C55 H55C . 0.9800 ?
C56 H56A . 0.9800 ?
C56 H56B . 0.9800 ?
C56 H56C . 0.9800 ?
C57 C58 . 1.52(3) ?
C58 H58 . 1.0000 ?
C58 C59 . 1.57(3) ?
C58 C60 . 1.50(3) ?
C59 H59A . 0.9800 ?
C59 H59B . 0.9800 ?
C59 H59C . 0.9800 ?
C60 H60A . 0.9800 ?
C60 H60B . 0.9800 ?
C60 H60C . 0.9800 ?
U6 O41 . 1.773(14) ?
U6 O42 . 1.805(14) ?
U6 O43 . 2.471(19) ?
U6 O44 . 2.511(13) ?
U6 O45 . 2.498(15) ?
U6 O46 . 2.496(15) ?
U6 O47 . 2.507(16) ?
U6 O48 . 2.473(14) ?
U6 C63 . 2.92(2) ?
U6 C67 . 2.98(3) ?
U6 C71 . 2.86(3) ?
O43 C63 . 1.23(2) ?
O44 C63 . 1.34(2) ?
O45 C67 . 1.41(3) ?
O46 C67 . 1.21(3) ?
O47 C71 . 1.28(3) ?
O48 C71 . 1.24(3) ?
C63 C64 . 1.50(3) ?
C64 H64 . 1.0000 ?
C64 C65 . 1.53(3) ?
C64 C66 . 1.56(3) ?
C65 H65A . 0.9800 ?
C65 H65B . 0.9800 ?
C65 H65C . 0.9800 ?
C66 H66A . 0.9800 ?
C66 H66B . 0.9800 ?
C66 H66C . 0.9800 ?
C67 C68 . 1.50(4) ?
C68 H68 . 1.0000 ?
C68 C69 . 1.41(4) ?
C68 C70 . 1.45(4) ?
C69 H69A . 0.9800 ?
C69 H69B . 0.9800 ?
C69 H69C . 0.9800 ?
C70 H70A . 0.9800 ?
C70 H70B . 0.9800 ?
C70 H70C . 0.9800 ?
C71 C72 . 1.52(4) ?
C72 H72 . 1.0000 ?
C72 C73 . 1.45(3) ?
C72 C74 . 1.43(3) ?
C73 H73A . 0.9800 ?
C73 H73B . 0.9800 ?
C73 H73C . 0.9800 ?
C74 H74A . 0.9800 ?
C74 H74B . 0.9800 ?
C74 H74C . 0.9800 ?
O1A C1A . 1.29(2) ?
O1A Be1 . 1.65(3) ?
O2A C1A . 1.33(3) ?
O2A Be2 . 1.60(3) ?
O3A H3AA . 0.8501 ?
O3A H3AB . 0.8500 ?
O3A Be2 . 1.76(4) ?
O4A H4AA . 0.9500 ?
O4A H4AB . 0.9499 ?
O4A Be2 . 1.59(4) ?
O5A H5A . 0.8800 ?
O5A Be1 . 1.62(3) ?
O5A Be2 . 1.60(4) ?
O6A H6AA . 0.9500 ?
O6A H6AB . 0.9500 ?
O6A Be1 . 1.63(3) ?
O7A H7AA . 0.8802 ?
O7A H7AB . 0.8801 ?
O7A Be1 . 1.64(3) ?
C1A C2A . 1.53(3) ?
C2A H2A . 1.0000 ?
C2A C3A . 1.59(4) ?
C2A C4A . 1.44(2) ?
C3A H3AC . 0.9800 ?
C3A H3AD . 0.9800 ?
C3A H3AE . 0.9800 ?
C4A H4AC . 0.9800 ?
C4A H4AD . 0.9800 ?
C4A H4AE . 0.9800 ?
O1W H1WA . 0.7078 ?
O1W H1WB . 0.7401 ?
O1W H1WC . 0.7236 ?
O2W H2WA . 0.8800 ?
O2W H2WB . 0.8800 ?
O3W H3WA . 0.8800 ?
O3W H3WB . 0.8801 ?
O4W H4WA . 0.8499 ?
O4W H4WB . 0.7488 ?
O4W H4WC . 0.7492 ?
O5W H5WA . 0.8803 ?
O5W H5WB . 0.8798 ?
O6W H6WA . 0.8500 ?
O6W H6WB . 0.6686 ?
O8A C5A . 1.33(3) ?
O8A Be4 . 1.64(3) ?
O9A C5A . 1.20(3) ?
O9A Be3 . 1.64(3) ?
O11A H11D . 0.8800 ?
O11A H11E . 0.8800 ?
O11A Be4 . 1.65(3) ?
O12A H12D . 0.8799 ?
O12A Be3 . 1.63(3) ?
O12A Be4 . 1.57(3) ?
O13A H13A . 0.9502 ?
O13A H13B . 0.9503 ?
O13A Be3 . 1.66(3) ?
O14A H14A . 0.9498 ?
O14A H14B . 0.9500 ?
O14A Be3 . 1.64(3) ?
C5A C6A . 1.60(3) ?
C6A H6A . 1.0000 ?
C6A C7A . 1.65(4) ?
C6A C8A . 1.55(2) ?
C7A H7AC . 0.9800 ?
C7A H7AD . 0.9800 ?
C7A H7AE . 0.9800 ?
C8A H8AA . 0.9800 ?
C8A H8AB . 0.9800 ?
C8A H8AC . 0.9800 ?
Be4 O10A . 1.64(3) ?
O10A H10A . 0.8800 ?
O10A H10B . 0.8800 ?
C40 H40A . 0.9800 ?
C40 H40B . 0.9800 ?
C40 H40C . 0.9800 ?

loop_
_geom_torsion_atom_site_label_1
_geom_torsion_atom_site_label_2
_geom_torsion_atom_site_label_3
_geom_torsion_atom_site_label_4
_geom_torsion_site_symmetry_1
_geom_torsion_site_symmetry_2
_geom_torsion_site_symmetry_3
_geom_torsion_site_symmetry_4
_geom_torsion
_geom_torsion_publ_flag
U1 O3 C1 O4 . . . . 0(2) ?
U1 O3 C1 C2 . . . . 178.1(19) ?
U1 O4 C1 O3 . . . . 0(2) ?
U1 O4 C1 C2 . . . . -178.1(19) ?
U1 O5 C5 O6 . . . . -7(2) ?
U1 O5 C5 C6 . . . . 175.8(18) ?
U1 O6 C5 O5 . . . . 8(2) ?
U1 O6 C5 C6 . . . . -176(2) ?
U1 O7 C9 O8 . . . . -1.0(19) ?
U1 O7 C9 C10 . . . . 179.8(17) ?
U1 O8 C9 O7 . . . . 1.0(19) ?
U1 O8 C9 C10 . . . . -179.8(17) ?
O3 C1 C2 C3 . . . . -111(2) ?
O3 C1 C2 C4 . . . . 5(3) ?
O4 C1 C2 C3 . . . . 67(3) ?
O4 C1 C2 C4 . . . . -177(2) ?
O5 C5 C6 C7 . . . . 5(4) ?
O5 C5 C6 C8 . . . . -119(2) ?
O6 C5 C6 C7 . . . . -172(2) ?
O6 C5 C6 C8 . . . . 64(3) ?
O7 C9 C10 C11 . . . . 153(2) ?
O7 C9 C10 C12 . . . . -84(3) ?
O8 C9 C10 C11 . . . . -26(3) ?
O8 C9 C10 C12 . . . . 97(2) ?
U2 O11 C13 O12 . . . . -3(3) ?
U2 O11 C13 C14 . . . . -173(2) ?
U2 O12 C13 O11 . . . . 3(2) ?
U2 O12 C13 C14 . . . . 174(2) ?
U2 O13 C17 O14 . . . . 4(2) ?
U2 O13 C17 C18 . . . . -175.7(16) ?
U2 O14 C17 O13 . . . . -4(2) ?
U2 O14 C17 C18 . . . . 175.7(16) ?
U2 O15 C21 O16 . . . . -1(2) ?
U2 O15 C21 C22 . . . . 176(2) ?
U2 O16 C21 O15 . . . . 1(2) ?
U2 O16 C21 C22 . . . . -176.5(19) ?
O11 C13 C14 C15 . . . . -175(2) ?
O11 C13 C14 C16 . . . . -33(4) ?
O12 C13 C14 C15 . . . . 15(4) ?
O12 C13 C14 C16 . . . . 156(2) ?
O13 C17 C18 C19 . . . . 14(3) ?
O13 C17 C18 C20 . . . . -105(2) ?
O14 C17 C18 C19 . . . . -165.9(19) ?
O14 C17 C18 C20 . . . . 76(2) ?
O15 C21 C22 C23 . . . . 176(2) ?
O15 C21 C22 C24 . . . . -52(3) ?
O16 C21 C22 C23 . . . . -7(4) ?
O16 C21 C22 C24 . . . . 125(2) ?
U3 O19 C25 O20 . . . . -5.4(19) ?
U3 O19 C25 C26 . . . . 175.9(19) ?
U3 O20 C25 O19 . . . . 5.3(18) ?
U3 O20 C25 C26 . . . . -175.9(16) ?
U3 O21 C29 O22 . . . . -1.7(18) ?
U3 O21 C29 C30 . . . . 179.9(16) ?
U3 O22 C29 O21 . . . . 1.8(19) ?
U3 O22 C29 C30 . . . . -179.8(16) ?
U3 O23 C33 O24 . . . . -2.3(19) ?
U3 O23 C33 C34 . . . . 179.1(19) ?
U3 O24 C33 O23 . . . . 2.3(19) ?
U3 O24 C33 C34 . . . . -179.0(17) ?
O19 C25 C26 C27 . . . . -105(2) ?
O19 C25 C26 C28 . . . . 10(3) ?
O20 C25 C26 C27 . . . . 76(2) ?
O20 C25 C26 C28 . . . . -168.6(19) ?
O21 C29 C30 C31 . . . . -85(2) ?
O21 C29 C30 C32 . . . . 153.1(19) ?
O22 C29 C30 C31 . . . . 96(2) ?
O22 C29 C30 C32 . . . . -25(3) ?
O23 C33 C34 C35 . . . . 109(3) ?
O23 C33 C34 C36 . . . . -16(3) ?
O24 C33 C34 C35 . . . . -69(3) ?
O24 C33 C34 C36 . . . . 166(2) ?
U4 O27 C37 O28 . . . . 4(3) ?
U4 O27 C37 C38 . . . . -176(2) ?
U4 O28 C37 O27 . . . . -4(3) ?
U4 O28 C37 C38 . . . . 176(2) ?
U4 O29 C41 O30 . . . . -7(2) ?
U4 O29 C41 C42 . . . . 179.0(17) ?
U4 O30 C41 O29 . . . . 7(2) ?
U4 O30 C41 C42 . . . . -179.0(16) ?
U4 O31 C45 O32 . . . . -4(2) ?
U4 O31 C45 C46 . . . . -179.2(19) ?
U4 O32 C45 O31 . . . . 4(2) ?
U4 O32 C45 C46 . . . . 179.3(18) ?
O27 C37 C38 C39 . . . . -133(3) ?
O27 C37 C38 C39A . . . . -105(3) ?
O27 C37 C38 C40 . . . . 10(4) ?
O28 C37 C38 C39 . . . . 47(4) ?
O28 C37 C38 C39A . . . . 75(4) ?
O28 C37 C38 C40 . . . . -171(2) ?
O29 C41 C42 C43 . . . . -26(3) ?
O29 C41 C42 C44 . . . . -160(2) ?
O30 C41 C42 C43 . . . . 160(2) ?
O30 C41 C42 C44 . . . . 25(3) ?
O31 C45 C46 C47 . . . . 72(4) ?
O31 C45 C46 C48 . . . . -175(4) ?
O31 C45 C46 C47A . . . . 90(3) ?
O31 C45 C46 C48A . . . . -129(4) ?
O32 C45 C46 C47 . . . . -103(3) ?
O32 C45 C46 C48 . . . . 10(4) ?
O32 C45 C46 C47A . . . . -86(3) ?
O32 C45 C46 C48A . . . . 56(4) ?
U5 O35 C49 O36 . . . . -2(2) ?
U5 O35 C49 C50 . . . . 175.6(17) ?
U5 O36 C49 O35 . . . . 2(2) ?
U5 O36 C49 C50 . . . . -175.4(19) ?
U5 O37 C53 O38 . . . . 4(2) ?
U5 O37 C53 C54 . . . . -176.9(15) ?
U5 O38 C53 O37 . . . . -4(2) ?
U5 O38 C53 C54 . . . . 176.8(16) ?
U5 O39 C57 O40 . . . . -6(2) ?
U5 O39 C57 C58 . . . . 172.6(17) ?
U5 O40 C57 O39 . . . . 6(2) ?
U5 O40 C57 C58 . . . . -172.6(16) ?
O35 C49 C50 C51 . . . . 120(2) ?
O35 C49 C50 C52 . . . . -122(2) ?
O36 C49 C50 C51 . . . . -63(3) ?
O36 C49 C50 C52 . . . . 55(3) ?
O37 C53 C54 C55 . . . . 78(2) ?
O37 C53 C54 C56 . . . . -161.5(18) ?
O38 C53 C54 C55 . . . . -103(2) ?
O38 C53 C54 C56 . . . . 18(3) ?
O39 C57 C58 C59 . . . . 29(3) ?
O39 C57 C58 C60 . . . . -96(2) ?
O40 C57 C58 C59 . . . . -151.9(19) ?
O40 C57 C58 C60 . . . . 82(2) ?
U6 O43 C63 O44 . . . . 1(2) ?
U6 O43 C63 C64 . . . . 179.9(19) ?
U6 O44 C63 O43 . . . . -1.3(19) ?
U6 O44 C63 C64 . . . . 180.0(16) ?
U6 O45 C67 O46 . . . . 1(2) ?
U6 O45 C67 C68 . . . . 169(2) ?
U6 O46 C67 O45 . . . . -1(2) ?
U6 O46 C67 C68 . . . . -168(3) ?
U6 O47 C71 O48 . . . . 1(3) ?
U6 O47 C71 C72 . . . . -177(2) ?
U6 O48 C71 O47 . . . . -1(3) ?
U6 O48 C71 C72 . . . . 177(3) ?
O43 C63 C64 C65 . . . . -113(2) ?
O43 C63 C64 C66 . . . . 8(3) ?
O44 C63 C64 C65 . . . . 66(2) ?
O44 C63 C64 C66 . . . . -174(2) ?
O45 C67 C68 C69 . . . . 78(3) ?
O45 C67 C68 C70 . . . . -61(4) ?
O46 C67 C68 C69 . . . . -115(3) ?
O46 C67 C68 C70 . . . . 106(4) ?
O47 C71 C72 C73 . . . . -66(4) ?
O47 C71 C72 C74 . . . . 151(3) ?
O48 C71 C72 C73 . . . . 116(3) ?
O48 C71 C72 C74 . . . . -27(4) ?
O1A C1A C2A C3A . . . . 105(2) ?
O1A C1A C2A C4A . . . . -23(4) ?
O2A C1A C2A C3A . . . . -78(3) ?
O2A C1A C2A C4A . . . . 155(3) ?
C1A O1A Be1 O5A . . . . 2(3) ?
C1A O1A Be1 O6A . . . . 124(2) ?
C1A O1A Be1 O7A . . . . -119(2) ?
C1A O2A Be2 O3A . . . . 102(2) ?
C1A O2A Be2 O4A . . . . -145(2) ?
C1A O2A Be2 O5A . . . . -16(3) ?
Be1 O1A C1A O2A . . . . 7(3) ?
Be1 O1A C1A C2A . . . . -175(2) ?
Be1 O5A Be2 O2A . . . . 23(3) ?
Be1 O5A Be2 O3A . . . . -93(2) ?
Be1 O5A Be2 O4A . . . . 151(2) ?
Be2 O2A C1A O1A . . . . 1(4) ?
Be2 O2A C1A C2A . . . . -177(2) ?
Be2 O5A Be1 O1A . . . . -17(3) ?
Be2 O5A Be1 O6A . . . . -135(2) ?
Be2 O5A Be1 O7A . . . . 100(2) ?
O8A C5A C6A C7A . . . . 77(3) ?
O8A C5A C6A C8A . . . . -162(2) ?
O9A C5A C6A C7A . . . . -111(3) ?
O9A C5A C6A C8A . . . . 11(4) ?
C5A O8A Be4 O11A . . . . 133(2) ?
C5A O8A Be4 O12A . . . . 9(3) ?
C5A O8A Be4 O10A . . . . -116(2) ?
C5A O9A Be3 O12A . . . . -1(3) ?
C5A O9A Be3 O13A . . . . 120(3) ?
C5A O9A Be3 O14A . . . . -126(3) ?
Be3 O9A C5A O8A . . . . -9(5) ?
Be3 O9A C5A C6A . . . . -180(2) ?
Be3 O12A Be4 O8A . . . . -18(3) ?
Be3 O12A Be4 O11A . . . . -136(2) ?
Be3 O12A Be4 O10A . . . . 102(2) ?
Be4 O8A C5A O9A . . . . 5(4) ?
Be4 O8A C5A C6A . . . . 176(2) ?
Be4 O12A Be3 O9A . . . . 15(3) ?
Be4 O12A Be3 O13A . . . . -98(2) ?
Be4 O12A Be3 O14A . . . . 138.4(19) ?

loop_
_twin_individual_id
_twin_individual_mass_fraction_refined
1 0.5360(7)
2 0.4640(7)

_cod_database_fobs_code 2023555
